data_1568213
loop_
_publ_author_name
'Lin, Zuzhang'
'Cai, Yapeng'
'Zhang, Yaowei'
'Zhang, Hong'
'Xia, Haiping'

_publ_section_title
;
 Heterocyclic Suzuki-Miyaura coupling reaction of metalla-aromatics and
 mechanistic analysis of site selectivity.
;
_journal_issue 5
_journal_name_full 'Chemical science'
_journal_page_first 1227
_journal_page_last 1233
_journal_paper_doi 10.1039/d2sc05455h
_journal_volume 14
_journal_year 2023
_chemical_formula_moiety 'C96 H73 Br N Os P3, C2 H4 Cl2, Br'
_chemical_formula_sum 'C98 H77 Br2 Cl2 N Os P3'
_chemical_formula_weight 1782.43
_space_group_crystal_system monoclinic
_space_group_IT_number 15
_space_group_name_Hall '-C 2yc'
_space_group_name_H-M_alt 'C 1 2/c 1'
_atom_sites_solution_hydrogens geom
_atom_sites_solution_primary dual
_audit_creation_date 2022-06-13
_audit_creation_method
;
Olex2 1.3
(compiled 2020.11.12 svn.r5f609507 for OlexSys, GUI svn.r6408)
;
_audit_update_record
;
2022-08-05 deposited with the CCDC.	2022-12-30 downloaded from the CCDC.
;
_cell_angle_alpha 90
_cell_angle_beta 106.0800(10)
_cell_angle_gamma 90
_cell_formula_units_Z 8
_cell_length_a 37.0917(4)
_cell_length_b 10.98180(10)
_cell_length_c 43.2112(5)
_cell_measurement_reflns_used 47463
_cell_measurement_temperature 99.99(10)
_cell_measurement_theta_max 67.5380
_cell_measurement_theta_min 3.6720
_cell_volume 16912.7(3)
_computing_cell_refinement 'CrysAlisPro 1.171.40.80a (Rigaku OD, 2020)'
_computing_data_collection 'CrysAlisPro 1.171.40.80a (Rigaku OD, 2020)'
_computing_data_reduction 'CrysAlisPro 1.171.40.80a (Rigaku OD, 2020)'
_computing_molecular_graphics 'Olex2 1.3 (Dolomanov et al., 2009)'
_computing_publication_material 'Olex2 1.3 (Dolomanov et al., 2009)'
_computing_structure_refinement 'SHELXL 2018/3 (Sheldrick, 2015)'
_computing_structure_solution 'SHELXT 2018/2 (Sheldrick, 2018)'
_diffrn_ambient_environment N~2~
_diffrn_ambient_temperature 99.99(10)
_diffrn_detector 'Hybrid Pixel Array Detector'
_diffrn_detector_area_resol_mean 10.0000
_diffrn_detector_type HyPix
_diffrn_measured_fraction_theta_full 0.980
_diffrn_measured_fraction_theta_max 0.980
_diffrn_measurement_details
;
List of Runs (angles in degrees, time in seconds):

  # Type    Start    End  Width  t~exp~   \w     \q     \k     \f   Frames
#--------------------------------------------------------------------------
  1  \w    -25.00  37.00   0.50    0.30    --  -43.22  19.00  30.00  124
  2  \w    -42.00  20.00   0.50    0.30    --  -43.22  38.00-180.00  124
  3  \w    104.00 133.00   0.50    0.70    --   93.75 103.00-143.00   58
  4  \w     95.00 124.00   0.50    0.70    --   93.75 125.00  90.00   58
  5  \w    140.00 166.00   0.50    0.70    --   93.75 125.00  90.00   52
  6  \w    -26.00  37.00   0.50    0.30    --  -43.22  19.00 -90.00  126
  7  \w    -26.00  12.00   0.50    0.30    --  -43.22  19.00 150.00   76
  8  \w    -46.00 -15.00   0.50    0.70    --  -90.25  77.00 120.00   62
  9  \w   -101.00 -53.00   0.50    0.70    --  -90.25  77.00 120.00   96
 10  \w    -39.00 -13.00   0.50    0.70    --  -90.25  45.00 120.00   52
 11  \w    -49.00 -17.00   0.50    0.70    --  -90.25  45.00  60.00   64
 12  \w    -50.00 -13.00   0.50    0.70    --  -90.25  45.00  30.00   74
 13  \w    -42.00 -15.00   0.50    0.70    --  -90.25  45.00   0.00   54
 14  \w    -85.00 -50.00   0.50    0.70    --  -90.25 125.00   0.00   70
 15  \w    -91.00 -56.00   0.50    0.70    --  -90.25 125.00-120.00   70
 16  \w    -40.00 -15.00   0.50    0.70    --  -90.25 125.00-120.00   50
 17  \w    -85.00 -29.00   0.50    0.70    --  -90.25 103.00-143.00  112
 18  \w    -82.00 -18.00   0.50    0.70    --  -90.25 125.00 150.00  128
 19  \w    -52.00 -17.00   0.50    0.30    --  -43.22 125.00 120.00   70
 20  \w    -90.00 -64.00   0.50    0.30    --  -43.22 125.00 120.00   52
 21  \w    -70.00   3.00   0.50    0.30    --  -43.22 103.00-143.00  146
 22  \w   -129.00 -81.00   0.50    0.70    --  -90.25-103.00 114.00   96
 23  \w   -150.00 -88.00   0.50    0.70    --  -90.25 -94.00  90.00  124
 24  \w   -165.00 -97.00   0.50    0.70    --  -90.25 -30.00 150.00  136
 25  \w    -93.00 -64.00   0.50    0.70    --  -90.25 -30.00 150.00   58
 26  \w   -112.00 -86.00   0.50    0.70    --  -90.25-125.00  60.00   52
 27  \w   -145.00-117.00   0.50    0.70    --  -90.25-125.00  60.00   56
 28  \w   -110.00 -82.00   0.50    0.30    --  -43.22-125.00 -90.00   56
 29  \w     37.00 117.00   0.50    0.70    --   93.75-125.00 150.00  160
 30  \w     57.00 111.00   0.50    0.70    --   93.75-103.00 114.00  108
 31  \w     45.00 115.00   0.50    0.70    --   93.75-125.00  30.00  140
 32  \w     55.00  96.00   0.50    0.70    --   93.75 -94.00-120.00   82
 33  \w     20.00  46.00   0.50    0.30    --   43.22-103.00 114.00   52
 34  \w     20.00  46.00   0.50    0.70    --   93.75 -61.00 150.00   52
 35  \w     43.00  68.00   0.50    0.70    --   93.75 -61.00 120.00   50
 36  \w     17.00  42.00   0.50    0.70    --   93.75 -45.00 120.00   50
 37  \w     25.00  71.00   0.50    0.70    --   93.75 -61.00   0.00   92
 38  \w     27.00  71.00   0.50    0.70    --   93.75 -61.00 -90.00   88
 39  \w     22.00  67.00   0.50    0.70    --   93.75 -61.00-120.00   90
;
_diffrn_measurement_device 'four-circle diffractometer'
_diffrn_measurement_device_type 'XtaLAB Synergy, Dualflex, HyPix'
_diffrn_measurement_method '\w scans'
_diffrn_orient_matrix_type 'CrysAlisPro convention (1999,Acta A55,543-557)'
_diffrn_orient_matrix_UB_11 0.0219962000
_diffrn_orient_matrix_UB_12 0.0375064000
_diffrn_orient_matrix_UB_13 0.0344043000
_diffrn_orient_matrix_UB_21 -0.0080044000
_diffrn_orient_matrix_UB_22 0.1350138000
_diffrn_orient_matrix_UB_23 -0.0090151000
_diffrn_orient_matrix_UB_31 -0.0363420000
_diffrn_orient_matrix_UB_32 -0.0070325000
_diffrn_orient_matrix_UB_33 0.0105677000
_diffrn_radiation_monochromator mirror
_diffrn_radiation_probe x-ray
_diffrn_radiation_type 'Cu K\a'
_diffrn_radiation_wavelength 1.54184
_diffrn_reflns_av_R_equivalents 0.0321
_diffrn_reflns_av_unetI/netI 0.0208
_diffrn_reflns_Laue_measured_fraction_full 0.980
_diffrn_reflns_Laue_measured_fraction_max 0.980
_diffrn_reflns_limit_h_max 31
_diffrn_reflns_limit_h_min -44
_diffrn_reflns_limit_k_max 13
_diffrn_reflns_limit_k_min -13
_diffrn_reflns_limit_l_max 51
_diffrn_reflns_limit_l_min -48
_diffrn_reflns_number 81743
_diffrn_reflns_point_group_measured_fraction_full 0.980
_diffrn_reflns_point_group_measured_fraction_max 0.980
_diffrn_reflns_theta_full 67.538
_diffrn_reflns_theta_max 67.538
_diffrn_reflns_theta_min 2.785
_diffrn_source 'micro-focus sealed X-ray tube'
_diffrn_source_type 'PhotonJet (Cu) X-ray Source'
_exptl_absorpt_coefficient_mu 5.428
_exptl_absorpt_correction_T_max 1.00000
_exptl_absorpt_correction_T_min 0.70718
_exptl_absorpt_correction_type multi-scan
_exptl_absorpt_process_details
;
CrysAlisPro 1.171.40.80a (Rigaku Oxford Diffraction, 2020)
Empirical absorption correction using spherical harmonics,
 implemented in SCALE3 ABSPACK scaling algorithm.
;
_exptl_crystal_colour 'clear greenish green'
_exptl_crystal_colour_lustre clear
_exptl_crystal_colour_modifier greenish
_exptl_crystal_colour_primary green
_exptl_crystal_density_diffrn 1.400
_exptl_crystal_description block
_exptl_crystal_F_000 7176
_exptl_crystal_size_max 0.2
_exptl_crystal_size_mid 0.2
_exptl_crystal_size_min 0.1
_refine_diff_density_max 1.681
_refine_diff_density_min -1.669
_refine_diff_density_rms 0.120
_refine_ls_extinction_method none
_refine_ls_goodness_of_fit_ref 1.063
_refine_ls_hydrogen_treatment constr
_refine_ls_matrix_type full
_refine_ls_number_parameters 1168
_refine_ls_number_reflns 14941
_refine_ls_number_restraints 132
_refine_ls_restrained_S_all 1.060
_refine_ls_R_factor_all 0.0520
_refine_ls_R_factor_gt 0.0495
_refine_ls_shift/su_max 0.006
_refine_ls_shift/su_mean 0.000
_refine_ls_structure_factor_coef Fsqd
_refine_ls_weighting_details 'w=1/[\s^2^(Fo^2^)+(0.0560P)^2^+211.1026P] where P=(Fo^2^+2Fc^2^)/3'
_refine_ls_weighting_scheme calc
_refine_ls_wR_factor_gt 0.1288
_refine_ls_wR_factor_ref 0.1305
_reflns_Friedel_coverage 0.000
_reflns_number_gt 14112
_reflns_number_total 14941
_reflns_threshold_expression 'I > 2\s(I)'
_cod_data_source_file d2sc05455h3.cif
_cod_data_source_block lzz-200709-1
_cod_depositor_comments 'Adding full bibliography for 1568212--1568213.cif.'
_cod_database_code 1568213
_shelx_shelxl_version_number 2018/3
_chemical_oxdiff_formula 'C648 H584 Br8 N96 Os8 P24 '
_shelx_space_group_comment
;
The symmetry employed for this shelxl refinement is uniquely defined
by the following loop, which should always be used as a source of
symmetry information in preference to the above space-group names.
They are only intended as comments.
;
_shelx_estimated_absorpt_t_max 0.613
_shelx_estimated_absorpt_t_min 0.410
_reflns_odcompleteness_completeness 99.83
_reflns_odcompleteness_iscentric 1
_reflns_odcompleteness_theta 62.30
_olex2_refinement_description
;
1. Uiso/Uaniso restraints and constraints
C33 \\sim C32 \\sim C46 \\sim C45 \\sim C44 \\sim C34: within 2A with sigma of
0.005 and sigma for terminal atoms of 0.01 within 2A
C02R \\sim C02V \\sim C02T \\sim C02P \\sim C03A \\sim C02M: within 2A with
sigma of 0.005 and sigma for terminal atoms of 0.01 within 2A
C38 \\sim C35 \\sim C30 \\sim C31 \\sim C43: within 2A with sigma of 0.005 and
sigma for terminal atoms of 0.01 within 2A
Uanis(C02P) \\sim Ueq, Uanis(C03A) \\sim Ueq, Uanis(C02M) \\sim Ueq,
Uanis(C02R) \\sim Ueq, Uanis(C02V) \\sim Ueq, Uanis(C02T) \\sim Ueq: with sigma
of 0.005 and sigma for terminal atoms of 0.01
2. Others
 Fixed Sof: C02M(0.5) H02M(0.5) C02P(0.5) H02P(0.5) C02R(0.5) H02R(0.5)
 C02T(0.5) C02V(0.5) C03A(0.5) C30(0.5) C35(0.5) H35(0.5) C38(0.5) H38(0.5)
 C43(0.5) H43(0.5) C31(0.5) H31(0.5) C36(0.5) C42(0.5) H42(0.5) C41(0.5)
 H41(0.5) C40(0.5) H40(0.5) C39(0.5) H39(0.5) C37(0.5) H37(0.5) C32(0.5)
 H32(0.5) C44(0.5) H44(0.5) C34(0.5) H34(0.5) C33(0.5) C45(0.5) H45(0.5)
 C46(0.5) H46(0.5) C47(0.5) C50(0.5) H50(0.5) C49(0.5) H49(0.5) C48(0.5)
 H48(0.5) C51B(0.5) H51B(0.5) C52(0.5) H52(0.5) C53(0.5) H53(0.5) C59(0.5)
 H59(0.5) C56(0.5) H56(0.5) C57(0.5) H57(0.5) C58(0.5) H58(0.5) C54(0.5)
 H1B(0.5) H1A(0.5) C61(0.5) H61(0.5) C85(0.5) C62(0.5) H62(0.5) C65(0.5)
 H65(0.5) C63(0.5) H63(0.5) C67(0.5) H67(0.5) C64(0.5) H60B(0.5) H60A(0.5)
 C66(0.5) H66(0.5) C55(0.5) H55(0.5) C68(0.5) H68(0.5) C51A(0.5) H51A(0.5)
 Br1(0.5) Br2(0.5)
3.a Ternary CH refined with riding coordinates:
 C51B(H51B), C51A(H51A)
3.b Secondary CH2 refined with riding coordinates:
 C02H(H02A,H02B), C02J(H02C,H02D)
3.c Aromatic/amide H refined with riding coordinates:
 C00C(H00C), C00G(H00G), C00K(H00K), C00L(H00L), C00M(H00M), C00N(H00N),
 C00O(H00O), C00S(H00S), C00W(H00W), C00Z(H00Z), C010(H010), C011(H011),
 C012(H012), C4(H4), C24(H24), C5(H5), C019(H019), C01A(H01A), C01B(H01B),
 C25(H25), C6(H6), C22(H22), C01F(H01F), C01G(H01G), C7(H7), C01I(H01I), C8(H8),
  C01K(H01K), C15(H15), C01M(H01M), C23(H23), C9(H9), C01P(H01P), C01R(H01R),
 C17(H17), C18(H18), C10(H10), C01V(H01V), C26(H26), C27(H27), C11(H11),
 C01Z(H01Z), C19(H19), C12(H12), C20(H20), C023(H023), C024(H024), C13(H13),
 C28(H28), C14(H14), C029(H029), C29(H29), C02M(H02M), C02P(H02P), C02R(H02R),
 C35(H35), C38(H38), C43(H43), C31(H31), C42(H42), C41(H41), C40(H40), C39(H39),
  C37(H37), C32(H32), C44(H44), C34(H34), C45(H45), C46(H46), C50(H50),
 C49(H49), C48(H48), C52(H52), C53(H53), C59(H59), C56(H56), C57(H57), C58(H58),
  C1(H1B), C1(H1A), C61(H61), C62(H62), C65(H65), C63(H63), C67(H67),
 C60B(H60B), C60B(H60A), C66(H66), C55(H55), C60(H60), C68(H68)
3.d Fitted hexagon refined as free rotating group:
 C36(C42,C41,C40,C39,C37)
;
_smtbx_masks_void_probe_radius 1.2
_smtbx_masks_void_truncation_radius 1.2
_olex2_submission_special_instructions 'No special instructions were received'
_oxdiff_exptl_absorpt_empirical_details
;
Empirical correction (ABSPACK) includes:
- Absorption correction using spherical harmonics
- Frame scaling
;
_oxdiff_exptl_absorpt_empirical_full_max 1.629
_oxdiff_exptl_absorpt_empirical_full_min 0.661

loop_
_space_group_symop_operation_xyz
'x, y, z'
'-x, y, -z+1/2'
'x+1/2, y+1/2, z'
'-x+1/2, y+1/2, -z+1/2'
'-x, -y, -z'
'x, -y, z-1/2'
'-x+1/2, -y+1/2, -z'
'x+1/2, -y+1/2, z-1/2'

loop_
_atom_site_label
_atom_site_type_symbol
_atom_site_fract_x
_atom_site_fract_y
_atom_site_fract_z
_atom_site_U_iso_or_equiv
_atom_site_adp_type
_atom_site_occupancy
_atom_site_site_symmetry_order
_atom_site_calc_flag
_atom_site_refinement_flags_posn
_atom_site_refinement_flags_adp
_atom_site_refinement_flags_occupancy
_atom_site_disorder_assembly
_atom_site_disorder_group
Os01 Os 0.43037(2) 0.44521(2) 0.60841(2) 0.02002(8) Uani 1 1 d . . . . .
Br02 Br 0.41768(2) 0.88356(5) 0.59936(2) 0.04863(19) Uani 1 1 d . . . . .
P003 P 0.34013(3) 0.73116(12) 0.55326(3) 0.0265(3) Uani 1 1 d . . . . .
P004 P 0.46081(3) 0.46344(11) 0.56544(3) 0.0238(3) Uani 1 1 d . . . . .
P005 P 0.40323(3) 0.45823(11) 0.65342(3) 0.0225(2) Uani 1 1 d . . . . .
Cl06 Cl 0.36349(6) 1.2553(2) 0.33895(5) 0.0722(5) Uani 1 1 d . . . . .
Cl07 Cl 0.30419(6) 1.0215(2) 0.31754(6) 0.0840(7) Uani 1 1 d . . . . .
N1 N 0.65604(11) 0.4125(4) 0.74287(11) 0.0296(9) Uani 1 1 d . . . . .
C00A C 0.43830(14) 0.2634(5) 0.61345(12) 0.0296(11) Uani 1 1 d . . . . .
C00C C 0.38215(13) 0.5262(5) 0.57893(11) 0.0224(10) Uani 1 1 d . . . . .
H00C H 0.362386 0.478652 0.567077 0.027 Uiso 1 1 calc R U . . .
C00D C 0.54630(13) 0.3772(4) 0.68032(11) 0.0225(10) Uani 1 1 d . . . . .
C21 C 0.52510(13) 0.1235(4) 0.66578(11) 0.0244(10) Uani 1 1 d . . . . .
C00F C 0.48427(13) 0.4480(4) 0.64224(11) 0.0217(10) Uani 1 1 d . . . . .
C00G C 0.47540(14) 0.6656(5) 0.63715(11) 0.0262(10) Uani 1 1 d . . . . .
H00G H 0.482704 0.746074 0.641756 0.031 Uiso 1 1 calc R U . . .
C00H C 0.49781(15) 0.5800(5) 0.57369(12) 0.0290(11) Uani 1 1 d . . . . .
C00I C 0.38009(13) 0.6510(5) 0.57733(11) 0.0250(10) Uani 1 1 d . . . . .
C00J C 0.49956(13) 0.2260(5) 0.65132(11) 0.0230(10) Uani 1 1 d . . . . .
C00K C 0.51095(15) 0.0227(5) 0.67831(12) 0.0289(11) Uani 1 1 d . . . . .
H00K H 0.485939 0.022607 0.678490 0.035 Uiso 1 1 calc R U . . .
C00L C 0.55489(13) 0.3370(5) 0.71149(12) 0.0252(10) Uani 1 1 d . . . . .
H00L H 0.536245 0.299905 0.718795 0.030 Uiso 1 1 calc R U . . .
C00M C 0.53583(16) 0.5514(5) 0.58540(13) 0.0363(13) Uani 1 1 d . . . . .
H00M H 0.543266 0.470396 0.588354 0.044 Uiso 1 1 calc R U . . .
C00N C 0.49716(13) 0.5699(4) 0.65168(11) 0.0242(10) Uani 1 1 d . . . . .
H00N H 0.519755 0.583189 0.667275 0.029 Uiso 1 1 calc R U . . .
C00O C 0.71178(14) 0.5421(5) 0.75303(12) 0.0284(11) Uani 1 1 d . . . . .
H00O H 0.726553 0.474574 0.752003 0.034 Uiso 1 1 calc R U . . .
C00P C 0.44089(14) 0.6340(4) 0.61457(11) 0.0241(10) Uani 1 1 d . . . . .
C00Q C 0.67354(14) 0.3040(5) 0.75702(13) 0.0275(10) Uani 1 1 d . . . . .
C00R C 0.40822(14) 0.3191(5) 0.67782(11) 0.0267(10) Uani 1 1 d . . . . .
C00S C 0.41438(15) 0.6990(5) 0.67368(13) 0.0311(11) Uani 1 1 d . . . . .
H00S H 0.400938 0.715459 0.652520 0.037 Uiso 1 1 calc R U . . .
C2 C 0.67334(14) 0.5279(5) 0.74864(12) 0.0262(10) Uani 1 1 d . . . . .
C00U C 0.42250(14) 0.5780(5) 0.68341(12) 0.0271(10) Uani 1 1 d . . . . .
C00V C 0.35289(14) 0.4902(5) 0.64622(12) 0.0264(10) Uani 1 1 d . . . . .
C00W C 0.59064(14) 0.3499(5) 0.73266(12) 0.0275(10) Uani 1 1 d . . . . .
H00W H 0.595664 0.321731 0.753727 0.033 Uiso 1 1 calc R U . . .
C00X C 0.43298(14) 0.5058(5) 0.52492(12) 0.0276(10) Uani 1 1 d . . . . .
C00Y C 0.50882(12) 0.3495(4) 0.65687(11) 0.0215(9) Uani 1 1 d . . . . .
C00Z C 0.46447(14) 0.1862(5) 0.63007(12) 0.0275(10) Uani 1 1 d . . . . .
H00Z H 0.459743 0.103090 0.627771 0.033 Uiso 1 1 calc R U . . .
C010 C 0.37747(15) 0.2493(5) 0.67918(13) 0.0316(11) Uani 1 1 d . . . . .
H010 H 0.353453 0.273463 0.667716 0.038 Uiso 1 1 calc R U . . .
C011 C 0.44150(15) 0.5560(5) 0.71556(13) 0.0332(12) Uani 1 1 d . . . . .
H011 H 0.446853 0.476404 0.722718 0.040 Uiso 1 1 calc R U . . .
C012 C 0.44413(15) 0.2805(5) 0.69522(12) 0.0306(11) Uani 1 1 d . . . . .
H012 H 0.465058 0.324729 0.693945 0.037 Uiso 1 1 calc R U . . .
C3 C 0.61868(13) 0.4050(5) 0.72199(12) 0.0262(10) Uani 1 1 d . . . . .
C4 C 0.66524(14) 0.1937(5) 0.74056(13) 0.0306(11) Uani 1 1 d . . . . .
H4 H 0.649047 0.192502 0.719841 0.037 Uiso 1 1 calc R U . . .
C16 C 0.48427(14) 0.3268(5) 0.55543(12) 0.0282(11) Uani 1 1 d . . . . .
C24 C 0.44896(16) 0.5710(5) 0.50418(12) 0.0326(12) Uani 1 1 d . . . . .
H24 H 0.472811 0.604388 0.511823 0.039 Uiso 1 1 calc R U . . .
C017 C 0.41364(14) 0.7089(5) 0.59725(11) 0.0263(10) Uani 1 1 d . . . . .
C5 C 0.72813(14) 0.6568(5) 0.75895(13) 0.0334(12) Uani 1 1 d . . . . .
H5 H 0.753861 0.665327 0.762236 0.040 Uiso 1 1 calc R U . . .
C019 C 0.39747(16) 0.4543(5) 0.51259(12) 0.0311(11) Uani 1 1 d . . . . .
H019 H 0.386625 0.410929 0.526189 0.037 Uiso 1 1 calc R U . . .
C01A C 0.32694(15) 0.4390(5) 0.61997(13) 0.0319(12) Uani 1 1 d . . . . .
H01A H 0.335286 0.394804 0.604938 0.038 Uiso 1 1 calc R U . . .
C01B C 0.56991(17) -0.0800(5) 0.68986(14) 0.0401(13) Uani 1 1 d . . . . .
H01B H 0.584876 -0.146909 0.698037 0.048 Uiso 1 1 calc R U . . .
C25 C 0.48753(17) 0.7023(5) 0.56913(13) 0.0358(12) Uani 1 1 d . . . . .
H25 H 0.462366 0.722985 0.560893 0.043 Uiso 1 1 calc R U . . .
C6 C 0.65170(14) 0.6309(5) 0.74997(13) 0.0293(11) Uani 1 1 d . . . . .
H6 H 0.626014 0.622672 0.747055 0.035 Uiso 1 1 calc R U . . .
C22 C 0.53315(17) -0.0770(5) 0.69046(13) 0.0359(12) Uani 1 1 d . . . . .
H22 H 0.523119 -0.142139 0.699054 0.043 Uiso 1 1 calc R U . . .
C01F C 0.56244(15) 0.1186(5) 0.66506(13) 0.0321(11) Uani 1 1 d . . . . .
H01F H 0.572587 0.183678 0.656514 0.039 Uiso 1 1 calc R U . . .
C01G C 0.57436(14) 0.4377(5) 0.67029(12) 0.0263(10) Uani 1 1 d . . . . .
H01G H 0.568908 0.469277 0.649532 0.032 Uiso 1 1 calc R U . . .
C7 C 0.61023(14) 0.4512(5) 0.69093(13) 0.0292(11) Uani 1 1 d . . . . .
H7 H 0.628603 0.491367 0.683921 0.035 Uiso 1 1 calc R U . . .
C01I C 0.52014(18) 0.1172(5) 0.54200(15) 0.0403(14) Uani 1 1 d . . . . .
H01I H 0.531961 0.047547 0.537395 0.048 Uiso 1 1 calc R U . . .
C8 C 0.69850(15) 0.3039(5) 0.78799(13) 0.0316(11) Uani 1 1 d . . . . .
H8 H 0.704669 0.376743 0.799165 0.038 Uiso 1 1 calc R U . . .
C01K C 0.50977(15) 0.2639(5) 0.57978(12) 0.0297(11) Uani 1 1 d . . . . .
H01K H 0.514903 0.291940 0.600865 0.036 Uiso 1 1 calc R U . . .
C15 C 0.44873(17) 0.1769(5) 0.71434(13) 0.0365(13) Uani 1 1 d . . . . .
H15 H 0.472637 0.153083 0.726168 0.044 Uiso 1 1 calc R U . . .
C01M C 0.52790(17) 0.1593(5) 0.57325(14) 0.0379(13) Uani 1 1 d . . . . .
H01M H 0.545019 0.118504 0.589820 0.046 Uiso 1 1 calc R U . . .
C23 C 0.42601(16) 0.7946(6) 0.69501(14) 0.0399(13) Uani 1 1 d . . . . .
H23 H 0.420870 0.874482 0.688051 0.048 Uiso 1 1 calc R U . . .
C9 C 0.68087(16) 0.0861(5) 0.75478(15) 0.0361(12) Uani 1 1 d . . . . .
H9 H 0.675035 0.013140 0.743605 0.043 Uiso 1 1 calc R U . . .
C01P C 0.33962(15) 0.5561(5) 0.66860(13) 0.0320(12) Uani 1 1 d . . . . .
H01P H 0.356548 0.588779 0.686747 0.038 Uiso 1 1 calc R U . . .
C01R C 0.37807(16) 0.4671(6) 0.48015(13) 0.0376(13) Uani 1 1 d . . . . .
H01R H 0.354576 0.431478 0.472115 0.045 Uiso 1 1 calc R U . . .
C17 C 0.44546(17) 0.7706(6) 0.72693(15) 0.0461(15) Uani 1 1 d . . . . .
H17 H 0.453585 0.834440 0.741309 0.055 Uiso 1 1 calc R U . . .
C18 C 0.41786(18) 0.1092(5) 0.71581(13) 0.0397(14) Uani 1 1 d . . . . .
H18 H 0.420844 0.040844 0.728986 0.048 Uiso 1 1 calc R U . . .
C10 C 0.45255(17) 0.6526(6) 0.73704(14) 0.0449(15) Uani 1 1 d . . . . .
H10 H 0.464880 0.636710 0.758504 0.054 Uiso 1 1 calc R U . . .
C01V C 0.28844(16) 0.4529(6) 0.61579(14) 0.0399(14) Uani 1 1 d . . . . .
H01V H 0.271297 0.415904 0.598492 0.048 Uiso 1 1 calc R U . . .
C26 C 0.47657(16) 0.2825(5) 0.52382(13) 0.0341(12) Uani 1 1 d . . . . .
H26 H 0.459353 0.322476 0.507147 0.041 Uiso 1 1 calc R U . . .
C27 C 0.49468(18) 0.1791(5) 0.51750(14) 0.0414(14) Uani 1 1 d . . . . .
H27 H 0.489664 0.150652 0.496464 0.050 Uiso 1 1 calc R U . . .
C11 C 0.66811(15) 0.7453(5) 0.75559(14) 0.0340(12) Uani 1 1 d . . . . .
H11 H 0.653502 0.813340 0.756439 0.041 Uiso 1 1 calc R U . . .
C01Z C 0.42890(17) 0.5852(6) 0.47214(13) 0.0387(13) Uani 1 1 d . . . . .
H01Z H 0.439162 0.630812 0.458543 0.046 Uiso 1 1 calc R U . . .
C19 C 0.38238(18) 0.1438(5) 0.69753(15) 0.0410(13) Uani 1 1 d . . . . .
H19 H 0.361718 0.095871 0.697566 0.049 Uiso 1 1 calc R U . . .
C12 C 0.70655(15) 0.7576(5) 0.75997(14) 0.0366(12) Uani 1 1 d . . . . .
H12 H 0.717632 0.834214 0.763582 0.044 Uiso 1 1 calc R U . . .
C20 C 0.27594(16) 0.5222(6) 0.63762(15) 0.0425(15) Uani 1 1 d . . . . .
H20 H 0.250365 0.534342 0.634502 0.051 Uiso 1 1 calc R U . . .
C023 C 0.58468(16) 0.0180(6) 0.67691(15) 0.0410(14) Uani 1 1 d . . . . .
H023 H 0.609507 0.016056 0.676193 0.049 Uiso 1 1 calc R U . . .
C024 C 0.30138(16) 0.5730(6) 0.66388(14) 0.0392(13) Uani 1 1 d . . . . .
H024 H 0.292894 0.618844 0.678541 0.047 Uiso 1 1 calc R U . . .
C13 C 0.71412(16) 0.1950(5) 0.80214(14) 0.0373(13) Uani 1 1 d . . . . .
H13 H 0.730578 0.195685 0.822754 0.045 Uiso 1 1 calc R U . . .
C28 C 0.5145(2) 0.7938(6) 0.57676(14) 0.0468(16) Uani 1 1 d . . . . .
H28 H 0.507362 0.875128 0.573994 0.056 Uiso 1 1 calc R U . . .
C14 C 0.70536(16) 0.0864(5) 0.78582(15) 0.0387(13) Uani 1 1 d . . . . .
H14 H 0.715685 0.013898 0.795403 0.046 Uiso 1 1 calc R U . . .
C029 C 0.56266(18) 0.6433(7) 0.59267(16) 0.0490(16) Uani 1 1 d . . . . .
H029 H 0.587916 0.623203 0.600399 0.059 Uiso 1 1 calc R U . . .
C29 C 0.5522(2) 0.7634(6) 0.58853(16) 0.0520(17) Uani 1 1 d . . . . .
H29 H 0.570308 0.824264 0.593603 0.062 Uiso 1 1 calc R U . . .
C02H C 0.3153(3) 1.2562(11) 0.3342(3) 0.094(3) Uani 1 1 d . . . . .
H02A H 0.309242 1.320501 0.347347 0.113 Uiso 1 1 calc R U . . .
H02B H 0.302227 1.273286 0.311898 0.113 Uiso 1 1 calc R U . . .
C02J C 0.3022(3) 1.1388(10) 0.3436(3) 0.091(3) Uani 1 1 d . . . . .
H02C H 0.276569 1.147855 0.344524 0.109 Uiso 1 1 calc R U . . .
H02D H 0.317513 1.117570 0.364966 0.109 Uiso 1 1 calc R U . . .
C02M C 0.3477(3) 0.2439(11) 0.5453(3) 0.0277(18) Uani 0.5 1 d . U P A 1
H02M H 0.331406 0.280335 0.555436 0.033 Uiso 0.5 1 calc R U P A 1
C02P C 0.4075(3) 0.1620(9) 0.5472(2) 0.0264(16) Uani 0.5 1 d . U P A 1
H02P H 0.432019 0.142991 0.558515 0.032 Uiso 0.5 1 calc R U P A 1
C02R C 0.3345(3) 0.2119(10) 0.5137(2) 0.0319(17) Uani 0.5 1 d . U P A 1
H02R H 0.309663 0.228521 0.502682 0.038 Uiso 0.5 1 calc R U P A 1
C02T C 0.3946(3) 0.1277(10) 0.5153(2) 0.0307(17) Uani 0.5 1 d . U P A 1
C02V C 0.3575(3) 0.1548(10) 0.4976(3) 0.0342(18) Uani 0.5 1 d . U P A 1
C03A C 0.3851(3) 0.2237(9) 0.5630(2) 0.0247(16) Uani 0.5 1 d . U P A 1
C30 C 0.3279(3) 0.8430(11) 0.5805(3) 0.0277(19) Uani 0.5 1 d . U P B 1
C35 C 0.3206(3) 0.9622(9) 0.5717(3) 0.0290(17) Uani 0.5 1 d . U P B 1
H35 H 0.322588 0.989748 0.551874 0.035 Uiso 0.5 1 calc R U P B 1
C38 C 0.3101(3) 1.0422(10) 0.5929(3) 0.0329(18) Uani 0.5 1 d . U P B 1
H38 H 0.305041 1.123319 0.587091 0.039 Uiso 0.5 1 calc R U P B 1
C43 C 0.3073(3) 1.0019(11) 0.6221(3) 0.0349(18) Uani 0.5 1 d . U P B 1
H43 H 0.299670 1.055329 0.635813 0.042 Uiso 0.5 1 calc R U P B 1
C31 C 0.3155(4) 0.8828(12) 0.6314(3) 0.036(2) Uani 0.5 1 d . U P B 1
H31 H 0.316776 0.858362 0.652284 0.043 Uiso 0.5 1 calc R U P B 1
C36 C 0.30887(18) 0.6242(6) 0.52522(16) 0.028(2) Uani 0.5 1 d G . P B 2
C42 C 0.2882(2) 0.5453(7) 0.53876(14) 0.036(3) Uani 0.5 1 d G . P B 2
H42 H 0.290384 0.548901 0.560712 0.043 Uiso 0.5 1 calc R U P B 2
C41 C 0.2641(2) 0.4611(7) 0.5195(2) 0.041(3) Uani 0.5 1 d G . P B 2
H41 H 0.250297 0.408272 0.528553 0.050 Uiso 0.5 1 calc R U P B 2
C40 C 0.2608(2) 0.4557(7) 0.4867(2) 0.049(3) Uani 0.5 1 d G . P B 2
H40 H 0.244766 0.399349 0.473791 0.058 Uiso 0.5 1 calc R U P B 2
C39 C 0.2815(2) 0.5346(9) 0.47314(14) 0.053(4) Uani 0.5 1 d G . P B 2
H39 H 0.279322 0.531055 0.451187 0.064 Uiso 0.5 1 calc R U P B 2
C37 C 0.3056(2) 0.6189(7) 0.49241(17) 0.044(3) Uani 0.5 1 d G . P B 2
H37 H 0.319409 0.671685 0.483346 0.052 Uiso 0.5 1 calc R U P B 2
C32 C 0.3036(3) 0.5440(11) 0.5174(3) 0.0336(18) Uani 0.5 1 d . U P B 1
H32 H 0.324484 0.543217 0.509486 0.040 Uiso 0.5 1 calc R U P B 1
C44 C 0.2409(3) 0.5481(11) 0.5406(3) 0.0401(19) Uani 0.5 1 d . U P B 1
H44 H 0.219572 0.551623 0.547853 0.048 Uiso 0.5 1 calc R U P B 1
C34 C 0.2705(3) 0.6302(11) 0.5523(3) 0.0372(18) Uani 0.5 1 d . U P B 1
H34 H 0.269183 0.686678 0.567991 0.045 Uiso 0.5 1 calc R U P B 1
C33 C 0.3012(3) 0.6279(12) 0.5409(3) 0.0327(18) Uani 0.5 1 d . U P B 1
C45 C 0.2440(4) 0.4618(12) 0.5182(3) 0.040(2) Uani 0.5 1 d . U P B 1
H45 H 0.225219 0.403633 0.511534 0.048 Uiso 0.5 1 calc R U P B 1
C46 C 0.2742(4) 0.4604(12) 0.5057(4) 0.037(2) Uani 0.5 1 d . U P B 1
H46 H 0.275169 0.405020 0.489654 0.045 Uiso 0.5 1 calc R U P B 1
C47 C 0.3705(3) 0.2226(9) 0.5851(3) 0.031(2) Uani 0.5 1 d . . P C 2
C50 C 0.3652(3) 0.1550(10) 0.6107(3) 0.033(2) Uani 0.5 1 d . . P C 2
H50 H 0.385980 0.133684 0.627541 0.040 Uiso 0.5 1 calc R U P C 2
C49 C 0.3035(3) 0.2121(11) 0.5605(3) 0.044(3) Uani 0.5 1 d . . P C 2
H49 H 0.282518 0.231158 0.543655 0.053 Uiso 0.5 1 calc R U P C 2
C48 C 0.3389(3) 0.2481(10) 0.5586(3) 0.034(3) Uani 0.5 1 d . . P C 2
H48 H 0.341710 0.287903 0.540473 0.041 Uiso 0.5 1 calc R U P C 2
C51B C 0.4068(4) 0.2671(10) 0.5848(3) 0.024(2) Uani 0.5 1 d . . P C 2
H51B H 0.413425 0.249484 0.564875 0.029 Uiso 0.5 1 calc R U P C 2
C52 C 0.2987(3) 0.1488(11) 0.5868(3) 0.044(3) Uani 0.5 1 d . . P C 2
H52 H 0.274868 0.126383 0.587679 0.053 Uiso 0.5 1 calc R U P C 2
C53 C 0.3302(3) 0.1190(11) 0.6118(3) 0.041(3) Uani 0.5 1 d . . P C 2
H53 H 0.327412 0.074527 0.629356 0.050 Uiso 0.5 1 calc R U P C 2
C59 C 0.2745(3) 0.8421(11) 0.5558(3) 0.034(2) Uani 0.5 1 d . . P B 2
H59 H 0.267882 0.841841 0.533393 0.040 Uiso 0.5 1 calc R U P B 2
C56 C 0.2495(3) 0.8849(11) 0.5720(3) 0.039(3) Uani 0.5 1 d . . P B 2
H56 H 0.226402 0.915990 0.560380 0.047 Uiso 0.5 1 calc R U P B 2
C57 C 0.2589(4) 0.8814(11) 0.6052(3) 0.043(3) Uani 0.5 1 d . . P B 2
H57 H 0.241686 0.907173 0.615817 0.052 Uiso 0.5 1 calc R U P B 2
C58 C 0.2949(4) 0.8385(11) 0.6233(3) 0.040(3) Uani 0.5 1 d . . P B 2
H58 H 0.300539 0.837791 0.645654 0.048 Uiso 0.5 1 calc R U P B 2
C54 C 0.3103(4) 0.7987(11) 0.5736(3) 0.030(2) Uani 0.5 1 d . . P B 2
C1 C 0.32220(17) 0.7974(5) 0.60886(14) 0.0375(13) Uani 1 1 d . . . . .
H1B H 0.345878 0.771492 0.620694 0.045 Uiso 0.5 1 calc R U P B 2
H1A H 0.322749 0.714158 0.612909 0.045 Uiso 0.5 1 calc R U P B 1
C61 C 0.3135(3) 0.8421(10) 0.4955(3) 0.035(2) Uani 0.5 1 d . . P B 1
H61 H 0.290543 0.844295 0.500240 0.042 Uiso 0.5 1 calc R U P B 1
C85 C 0.3454(4) 0.7983(12) 0.5182(3) 0.027(3) Uani 0.5 1 d . . P B 1
C62 C 0.3814(4) 0.8375(14) 0.4809(3) 0.042(3) Uani 0.5 1 d . . P B 1
H62 H 0.403863 0.836519 0.475324 0.050 Uiso 0.5 1 calc R U P B 1
C65 C 0.3489(4) 0.8796(11) 0.4588(3) 0.043(3) Uani 0.5 1 d . . P B 1
H65 H 0.350000 0.906520 0.438666 0.051 Uiso 0.5 1 calc R U P B 1
C63 C 0.3162(4) 0.8817(12) 0.4661(3) 0.042(3) Uani 0.5 1 d . . P B 1
H63 H 0.294841 0.910567 0.451027 0.050 Uiso 0.5 1 calc R U P B 1
C67 C 0.3455(3) 0.9619(11) 0.5262(3) 0.034(2) Uani 0.5 1 d . . P B 2
H67 H 0.329404 0.990107 0.537715 0.041 Uiso 0.5 1 calc R U P B 2
C64 C 0.3563(4) 0.8389(15) 0.5281(3) 0.031(3) Uani 0.5 1 d . . P B 2
C60B C 0.38080(17) 0.7968(6) 0.51142(14) 0.0394(13) Uani 1 1 d . . . . .
H60B H 0.402424 0.770192 0.526516 0.047 Uiso 0.5 1 calc R U P B 1
H60A H 0.387036 0.714676 0.512119 0.047 Uiso 0.5 1 calc R U P B 2
C66 C 0.3963(5) 0.8785(16) 0.4934(4) 0.054(4) Uani 0.5 1 d . . P B 2
H66 H 0.414031 0.852323 0.483349 0.065 Uiso 0.5 1 calc R U P B 2
C55 C 0.3842(4) 1.0007(13) 0.4910(3) 0.052(3) Uani 0.5 1 d . . P B 2
H55 H 0.393368 1.054623 0.478395 0.062 Uiso 0.5 1 calc R U P B 2
C60 C 0.39387(17) 0.5327(6) 0.46003(13) 0.0416(14) Uani 1 1 d . . . . .
H60 H 0.381031 0.541678 0.438382 0.050 Uiso 1 1 calc R U . . .
C68 C 0.3594(4) 1.0415(12) 0.5069(3) 0.043(3) Uani 0.5 1 d . . P B 2
H68 H 0.351618 1.122371 0.504899 0.052 Uiso 0.5 1 calc R U P B 2
C51A C 0.3989(4) 0.2675(11) 0.5973(3) 0.022(3) Uani 0.5 1 d . . P A 1
H51A H 0.382394 0.248953 0.610898 0.026 Uiso 0.5 1 calc R U P A 1
Br1 Br 0.21081(13) 0.9012(6) 0.67458(11) 0.218(3) Uani 0.5 1 d . . P . .
Br2 Br 0.38138(15) 0.7290(7) 0.38840(12) 0.229(3) Uani 0.5 1 d . . P . .

loop_
_atom_site_aniso_label
_atom_site_aniso_U_11
_atom_site_aniso_U_22
_atom_site_aniso_U_33
_atom_site_aniso_U_23
_atom_site_aniso_U_13
_atom_site_aniso_U_12
Os01 0.01954(12) 0.02130(12) 0.01730(11) -0.00241(7) 0.00191(8) -0.00349(7)
Br02 0.0500(4) 0.0211(3) 0.0535(4) -0.0018(3) -0.0212(3) -0.0018(2)
P003 0.0235(6) 0.0283(7) 0.0245(6) 0.0002(5) 0.0013(5) -0.0001(5)
P004 0.0267(6) 0.0256(6) 0.0197(6) -0.0034(5) 0.0072(5) -0.0055(5)
P005 0.0223(6) 0.0263(6) 0.0180(5) 0.0001(5) 0.0042(5) -0.0002(5)
Cl06 0.0650(12) 0.0676(12) 0.0826(13) -0.0027(10) 0.0184(10) -0.0118(10)
Cl07 0.0659(12) 0.0953(16) 0.0921(16) -0.0309(13) 0.0242(11) -0.0261(12)
N1 0.019(2) 0.027(2) 0.037(2) 0.0004(19) -0.0017(18) -0.0016(17)
C00A 0.029(3) 0.026(3) 0.029(3) -0.006(2) 0.000(2) -0.006(2)
C00C 0.022(2) 0.029(3) 0.016(2) -0.0027(18) 0.0036(18) -0.0049(19)
C00D 0.019(2) 0.021(2) 0.028(2) -0.0026(19) 0.0062(19) -0.0006(18)
C21 0.025(2) 0.026(2) 0.021(2) -0.0060(19) 0.0042(19) -0.0001(19)
C00F 0.023(2) 0.025(2) 0.017(2) -0.0016(18) 0.0071(18) -0.0038(18)
C00G 0.029(3) 0.024(3) 0.022(2) -0.0032(19) 0.0004(19) -0.005(2)
C00H 0.038(3) 0.030(3) 0.020(2) -0.003(2) 0.009(2) -0.010(2)
C00I 0.023(2) 0.030(3) 0.019(2) -0.0023(19) 0.0012(18) -0.001(2)
C00J 0.021(2) 0.028(3) 0.021(2) -0.0020(19) 0.0068(18) -0.0016(19)
C00K 0.033(3) 0.028(3) 0.024(2) -0.002(2) 0.005(2) -0.002(2)
C00L 0.019(2) 0.029(3) 0.031(3) -0.009(2) 0.013(2) -0.0058(19)
C00M 0.036(3) 0.041(3) 0.032(3) -0.007(2) 0.010(2) -0.010(2)
C00N 0.021(2) 0.028(3) 0.021(2) -0.0049(19) 0.0024(19) -0.0023(19)
C00O 0.021(2) 0.033(3) 0.032(3) -0.003(2) 0.008(2) 0.001(2)
C00P 0.029(2) 0.022(2) 0.019(2) -0.0018(19) 0.0022(19) -0.0040(19)
C00Q 0.022(2) 0.024(3) 0.036(3) 0.000(2) 0.007(2) -0.0017(19)
C00R 0.033(3) 0.029(3) 0.020(2) -0.001(2) 0.011(2) 0.004(2)
C00S 0.032(3) 0.034(3) 0.027(3) -0.006(2) 0.006(2) 0.002(2)
C2 0.022(2) 0.027(3) 0.027(2) -0.002(2) 0.0025(19) -0.003(2)
C00U 0.024(2) 0.032(3) 0.025(2) -0.003(2) 0.006(2) -0.001(2)
C00V 0.026(2) 0.026(3) 0.028(2) 0.008(2) 0.008(2) 0.001(2)
C00W 0.029(3) 0.026(3) 0.025(2) -0.001(2) 0.004(2) -0.001(2)
C00X 0.030(3) 0.029(3) 0.024(2) -0.004(2) 0.008(2) -0.005(2)
C00Y 0.015(2) 0.031(3) 0.018(2) -0.0032(19) 0.0043(17) -0.0021(18)
C00Z 0.029(3) 0.023(2) 0.029(3) -0.002(2) 0.004(2) -0.003(2)
C010 0.033(3) 0.031(3) 0.033(3) 0.002(2) 0.012(2) 0.002(2)
C011 0.030(3) 0.041(3) 0.026(3) 0.000(2) 0.005(2) 0.004(2)
C012 0.034(3) 0.037(3) 0.024(2) 0.004(2) 0.014(2) 0.007(2)
C3 0.019(2) 0.027(3) 0.031(3) -0.004(2) 0.005(2) -0.0042(19)
C4 0.024(2) 0.029(3) 0.037(3) -0.003(2) 0.006(2) -0.001(2)
C16 0.030(3) 0.028(3) 0.029(3) -0.004(2) 0.012(2) -0.008(2)
C24 0.033(3) 0.042(3) 0.025(3) -0.002(2) 0.013(2) -0.005(2)
C017 0.028(3) 0.025(3) 0.022(2) -0.003(2) 0.001(2) -0.003(2)
C5 0.022(2) 0.036(3) 0.042(3) 0.001(2) 0.008(2) -0.006(2)
C019 0.038(3) 0.034(3) 0.023(2) -0.004(2) 0.011(2) -0.006(2)
C01A 0.028(3) 0.038(3) 0.029(3) 0.004(2) 0.007(2) -0.002(2)
C01B 0.041(3) 0.032(3) 0.040(3) -0.001(2) 0.001(3) 0.011(2)
C25 0.050(3) 0.030(3) 0.026(3) 0.001(2) 0.009(2) -0.012(2)
C6 0.020(2) 0.032(3) 0.035(3) 0.002(2) 0.006(2) 0.001(2)
C22 0.048(3) 0.028(3) 0.028(3) 0.000(2) 0.004(2) 0.000(2)
C01F 0.029(3) 0.032(3) 0.036(3) -0.004(2) 0.010(2) -0.003(2)
C01G 0.022(2) 0.030(3) 0.027(3) 0.003(2) 0.008(2) -0.002(2)
C7 0.023(3) 0.031(3) 0.034(3) 0.002(2) 0.010(2) -0.006(2)
C01I 0.058(4) 0.026(3) 0.046(3) -0.005(2) 0.030(3) -0.003(3)
C8 0.031(3) 0.029(3) 0.032(3) -0.002(2) 0.005(2) -0.002(2)
C01K 0.035(3) 0.030(3) 0.030(3) -0.003(2) 0.019(2) -0.004(2)
C15 0.042(3) 0.042(3) 0.027(3) 0.001(2) 0.012(2) 0.017(3)
C01M 0.048(3) 0.033(3) 0.040(3) 0.004(2) 0.024(3) 0.001(3)
C23 0.041(3) 0.037(3) 0.041(3) -0.008(3) 0.010(3) 0.003(3)
C9 0.035(3) 0.024(3) 0.050(3) -0.004(2) 0.014(3) -0.001(2)
C01P 0.033(3) 0.037(3) 0.029(3) 0.008(2) 0.013(2) 0.005(2)
C01R 0.035(3) 0.045(3) 0.030(3) -0.009(2) 0.005(2) -0.007(2)
C17 0.043(3) 0.050(4) 0.040(3) -0.021(3) 0.003(3) -0.003(3)
C18 0.065(4) 0.027(3) 0.031(3) 0.005(2) 0.021(3) 0.011(3)
C10 0.044(3) 0.057(4) 0.025(3) -0.011(3) -0.005(2) 0.003(3)
C01V 0.028(3) 0.055(4) 0.035(3) 0.007(3) 0.007(2) -0.004(3)
C26 0.040(3) 0.033(3) 0.029(3) -0.005(2) 0.011(2) -0.007(2)
C27 0.062(4) 0.033(3) 0.034(3) -0.012(2) 0.022(3) -0.006(3)
C11 0.033(3) 0.022(3) 0.046(3) -0.003(2) 0.010(2) 0.001(2)
C01Z 0.046(3) 0.047(3) 0.026(3) 0.002(2) 0.015(2) -0.004(3)
C19 0.052(4) 0.031(3) 0.044(3) 0.002(3) 0.019(3) -0.003(3)
C12 0.033(3) 0.030(3) 0.044(3) 0.000(2) 0.007(2) -0.008(2)
C20 0.024(3) 0.061(4) 0.047(3) 0.020(3) 0.018(3) 0.008(3)
C023 0.031(3) 0.039(3) 0.051(4) -0.010(3) 0.008(3) 0.005(2)
C024 0.038(3) 0.046(3) 0.040(3) 0.014(3) 0.020(3) 0.013(3)
C13 0.034(3) 0.040(3) 0.035(3) 0.006(2) 0.004(2) 0.002(2)
C28 0.075(5) 0.031(3) 0.033(3) -0.001(2) 0.012(3) -0.019(3)
C14 0.035(3) 0.031(3) 0.049(3) 0.009(3) 0.010(3) 0.008(2)
C029 0.039(3) 0.059(4) 0.048(4) -0.009(3) 0.009(3) -0.023(3)
C29 0.055(4) 0.050(4) 0.047(4) -0.007(3) 0.008(3) -0.034(3)
C02H 0.079(6) 0.102(8) 0.106(8) 0.015(6) 0.032(6) 0.017(6)
C02J 0.073(6) 0.086(7) 0.123(9) -0.013(6) 0.045(6) -0.012(5)
C02M 0.028(3) 0.027(3) 0.025(3) 0.000(3) 0.004(3) -0.007(3)
C02P 0.030(3) 0.024(3) 0.023(3) -0.002(2) 0.005(2) -0.008(2)
C02R 0.033(3) 0.031(3) 0.029(3) 0.001(3) 0.003(3) -0.008(3)
C02T 0.034(3) 0.029(3) 0.027(3) -0.003(3) 0.006(2) -0.008(3)
C02V 0.037(3) 0.032(3) 0.030(3) 0.000(3) 0.003(3) -0.008(3)
C03A 0.026(3) 0.024(3) 0.023(3) 0.000(2) 0.004(2) -0.008(2)
C30 0.026(4) 0.025(4) 0.028(4) -0.001(4) 0.001(4) -0.003(4)
C35 0.029(4) 0.027(4) 0.029(4) 0.001(3) 0.004(3) -0.002(3)
C38 0.032(4) 0.030(4) 0.034(4) 0.000(3) 0.006(3) 0.001(3)
C43 0.036(4) 0.035(4) 0.034(4) -0.003(3) 0.010(3) 0.001(3)
C31 0.037(5) 0.036(5) 0.034(4) -0.002(4) 0.009(4) -0.001(4)
C36 0.019(5) 0.029(6) 0.035(6) -0.005(5) 0.005(5) 0.002(4)
C42 0.026(5) 0.045(7) 0.030(6) 0.005(5) -0.002(4) 0.002(5)
C41 0.022(7) 0.041(7) 0.057(9) 0.008(6) 0.003(7) -0.006(6)
C40 0.031(6) 0.049(8) 0.055(9) -0.019(7) -0.006(6) 0.006(5)
C39 0.032(6) 0.083(10) 0.040(7) -0.026(7) 0.003(5) -0.001(6)
C37 0.035(6) 0.060(8) 0.035(6) -0.010(6) 0.010(5) -0.007(6)
C32 0.026(4) 0.038(4) 0.031(4) 0.001(3) 0.000(3) -0.001(3)
C44 0.033(4) 0.047(4) 0.036(4) 0.004(3) 0.001(3) -0.006(3)
C34 0.031(4) 0.044(4) 0.032(4) 0.003(3) 0.001(3) -0.005(3)
C33 0.028(4) 0.037(4) 0.028(4) 0.004(4) 0.000(3) -0.001(3)
C45 0.032(4) 0.043(4) 0.038(4) 0.004(3) -0.002(4) -0.007(4)
C46 0.030(4) 0.039(4) 0.035(4) 0.001(4) -0.003(4) -0.004(4)
C47 0.031(6) 0.019(5) 0.040(6) -0.009(4) 0.004(5) -0.005(4)
C50 0.024(5) 0.031(6) 0.044(6) -0.005(5) 0.008(4) -0.006(4)
C49 0.031(6) 0.039(7) 0.057(8) -0.005(6) 0.005(5) -0.004(5)
C48 0.023(6) 0.022(5) 0.046(7) -0.012(5) -0.007(5) -0.005(4)
C51B 0.027(6) 0.015(5) 0.022(7) -0.007(5) -0.006(5) 0.000(4)
C52 0.030(6) 0.035(6) 0.068(8) -0.007(6) 0.012(6) -0.016(5)
C53 0.036(6) 0.031(6) 0.057(7) -0.008(5) 0.012(5) -0.010(5)
C59 0.023(5) 0.044(6) 0.032(5) 0.001(5) 0.006(4) -0.001(5)
C56 0.037(6) 0.033(6) 0.045(7) -0.001(5) 0.010(5) -0.002(5)
C57 0.050(7) 0.040(7) 0.049(7) 0.000(6) 0.029(6) -0.004(5)
C58 0.060(8) 0.032(6) 0.038(6) 0.004(5) 0.027(6) 0.007(6)
C54 0.035(6) 0.025(6) 0.033(6) 0.005(5) 0.013(5) 0.001(5)
C1 0.046(3) 0.035(3) 0.036(3) 0.005(2) 0.017(3) 0.005(3)
C61 0.036(6) 0.034(6) 0.029(5) -0.003(5) -0.001(5) -0.002(5)
C85 0.031(8) 0.028(7) 0.019(7) 0.002(5) 0.000(5) 0.001(5)
C62 0.047(9) 0.044(9) 0.036(8) 0.004(6) 0.014(6) -0.003(6)
C65 0.066(8) 0.039(7) 0.022(5) 0.006(5) 0.010(5) -0.004(6)
C63 0.054(7) 0.045(7) 0.020(5) 0.001(5) 0.000(5) -0.002(6)
C67 0.030(6) 0.044(7) 0.028(5) -0.003(5) 0.008(4) -0.004(5)
C64 0.019(7) 0.046(9) 0.024(7) 0.008(6) 0.000(5) 0.002(6)
C60B 0.049(3) 0.036(3) 0.034(3) 0.003(2) 0.013(3) 0.004(3)
C66 0.055(10) 0.056(11) 0.062(11) 0.016(8) 0.036(9) 0.003(8)
C55 0.061(8) 0.053(8) 0.053(8) 0.008(7) 0.034(7) -0.007(7)
C60 0.041(3) 0.061(4) 0.022(3) 0.000(3) 0.006(2) 0.000(3)
C68 0.043(7) 0.040(7) 0.052(7) 0.001(6) 0.021(6) -0.007(5)
C51A 0.030(7) 0.026(6) 0.009(6) -0.005(5) 0.004(5) -0.001(5)
Br1 0.147(3) 0.343(7) 0.143(3) -0.015(4) 0.007(3) -0.074(4)
Br2 0.196(4) 0.352(8) 0.165(4) 0.029(5) 0.096(4) -0.015(5)

loop_
_atom_type_symbol
_atom_type_description
_atom_type_scat_dispersion_real
_atom_type_scat_dispersion_imag
_atom_type_scat_source
C C 0.0181 0.0091 'International Tables Vol C Tables 4.2.6.8 and 6.1.1.4'
H H 0.0000 0.0000 'International Tables Vol C Tables 4.2.6.8 and 6.1.1.4'
Br Br -0.6763 1.2805 'International Tables Vol C Tables 4.2.6.8 and 6.1.1.4'
Cl Cl 0.3639 0.7018 'International Tables Vol C Tables 4.2.6.8 and 6.1.1.4'
N N 0.0311 0.0180 'International Tables Vol C Tables 4.2.6.8 and 6.1.1.4'
Os Os -4.9801 6.2216 'International Tables Vol C Tables 4.2.6.8 and 6.1.1.4'
P P 0.2955 0.4335 'International Tables Vol C Tables 4.2.6.8 and 6.1.1.4'

loop_
_geom_angle_atom_site_label_1
_geom_angle_atom_site_label_2
_geom_angle_atom_site_label_3
_geom_angle
_geom_angle_site_symmetry_1
_geom_angle_site_symmetry_3
_geom_angle_publ_flag
P005 Os01 P004 171.35(4) . . ?
C00A Os01 P004 94.53(15) . . ?
C00A Os01 P005 92.99(15) . . ?
C00A Os01 C00C 124.2(2) . . ?
C00A Os01 C00F 81.89(19) . . ?
C00A Os01 C00P 160.0(2) . . ?
C00A Os01 C51B 38.9(3) . . ?
C00A Os01 C51A 38.7(4) . . ?
C00C Os01 P004 89.96(13) . . ?
C00C Os01 P005 89.34(13) . . ?
C00C Os01 C00F 153.92(19) . . ?
C00C Os01 C00P 75.85(19) . . ?
C00C Os01 C51B 86.3(3) . . ?
C00C Os01 C51A 86.2(3) . . ?
C00F Os01 P004 88.68(12) . . ?
C00F Os01 P005 88.16(12) . . ?
C00F Os01 C51B 119.6(3) . . ?
C00F Os01 C51A 119.4(3) . . ?
C00P Os01 P004 84.65(13) . . ?
C00P Os01 P005 86.82(13) . . ?
C00P Os01 C00F 78.10(18) . . ?
C00P Os01 C51B 159.8(3) . . ?
C00P Os01 C51A 160.4(4) . . ?
C51B Os01 P004 86.0(4) . . ?
C51B Os01 P005 102.5(4) . . ?
C51A Os01 P004 103.4(3) . . ?
C51A Os01 P005 85.2(3) . . ?
C00I P003 C30 105.6(4) . . ?
C00I P003 C36 109.7(3) . . ?
C00I P003 C33 109.3(4) . . ?
C00I P003 C64 108.1(4) . . ?
C33 P003 C30 106.9(6) . . ?
C54 P003 C00I 116.9(4) . . ?
C54 P003 C36 103.2(5) . . ?
C54 P003 C64 112.5(6) . . ?
C85 P003 C00I 116.0(5) . . ?
C85 P003 C30 112.3(6) . . ?
C85 P003 C33 106.4(6) . . ?
C64 P003 C36 105.8(5) . . ?
C00H P004 Os01 112.85(16) . . ?
C00H P004 C16 103.7(2) . . ?
C00X P004 Os01 119.55(17) . . ?
C00X P004 C00H 101.6(2) . . ?
C00X P004 C16 99.2(2) . . ?
C16 P004 Os01 117.41(16) . . ?
C00R P005 Os01 114.37(16) . . ?
C00R P005 C00U 103.4(2) . . ?
C00R P005 C00V 101.1(2) . . ?
C00U P005 Os01 116.00(17) . . ?
C00V P005 Os01 120.15(16) . . ?
C00V P005 C00U 99.2(2) . . ?
C00Q N1 C3 118.2(4) . . ?
C2 N1 C00Q 123.3(4) . . ?
C2 N1 C3 118.4(4) . . ?
C00Z C00A Os01 138.2(4) . . ?
C00Z C00A C51B 140.4(6) . . ?
C00Z C00A C51A 140.4(7) . . ?
C51B C00A Os01 79.7(5) . . ?
C51A C00A Os01 79.5(6) . . ?
Os01 C00C H00C 120.6 . . ?
C00I C00C Os01 118.9(3) . . ?
C00I C00C H00C 120.6 . . ?
C00L C00D C00Y 121.1(4) . . ?
C00L C00D C01G 117.9(4) . . ?
C01G C00D C00Y 120.9(4) . . ?
C00K C21 C00J 119.8(4) . . ?
C01F C21 C00J 122.6(5) . . ?
C01F C21 C00K 117.4(5) . . ?
C00N C00F Os01 112.5(3) . . ?
C00Y C00F Os01 130.6(3) . . ?
C00Y C00F C00N 116.9(4) . . ?
C00N C00G H00G 122.2 . . ?
C00N C00G C00P 115.7(4) . . ?
C00P C00G H00G 122.2 . . ?
C00M C00H P004 122.6(4) . . ?
C25 C00H P004 118.9(4) . . ?
C25 C00H C00M 118.5(5) . . ?
C00C C00I P003 123.1(4) . . ?
C00C C00I C017 112.4(4) . . ?
C017 C00I P003 124.5(4) . . ?
C00Y C00J C21 124.1(4) . . ?
C00Y C00J C00Z 122.6(4) . . ?
C00Z C00J C21 113.3(4) . . ?
C21 C00K H00K 119.1 . . ?
C22 C00K C21 121.8(5) . . ?
C22 C00K H00K 119.1 . . ?
C00D C00L H00L 118.9 . . ?
C00D C00L C00W 122.2(4) . . ?
C00W C00L H00L 118.9 . . ?
C00H C00M H00M 119.8 . . ?
C029 C00M C00H 120.4(6) . . ?
C029 C00M H00M 119.8 . . ?
C00F C00N H00N 120.8 . . ?
C00G C00N C00F 118.4(4) . . ?
C00G C00N H00N 120.8 . . ?
C2 C00O H00O 119.9 . . ?
C5 C00O H00O 119.9 . . ?
C5 C00O C2 120.2(5) . . ?
C00G C00P Os01 115.2(4) . . ?
C017 C00P Os01 116.2(4) . . ?
C017 C00P C00G 128.5(5) . . ?
C4 C00Q N1 120.1(5) . . ?
C4 C00Q C8 118.7(5) . . ?
C8 C00Q N1 121.1(5) . . ?
C010 C00R P005 122.0(4) . . ?
C010 C00R C012 118.7(5) . . ?
C012 C00R P005 119.3(4) . . ?
C00U C00S H00S 119.4 . . ?
C23 C00S H00S 119.4 . . ?
C23 C00S C00U 121.2(5) . . ?
C00O C2 N1 121.5(5) . . ?
C00O C2 C6 118.8(5) . . ?
C6 C2 N1 119.7(4) . . ?
C00S C00U P005 117.1(4) . . ?
C011 C00U P005 124.5(4) . . ?
C011 C00U C00S 118.1(5) . . ?
C01A C00V P005 120.2(4) . . ?
C01A C00V C01P 118.5(5) . . ?
C01P C00V P005 121.1(4) . . ?
C00L C00W H00W 120.3 . . ?
C3 C00W C00L 119.4(5) . . ?
C3 C00W H00W 120.3 . . ?
C24 C00X P004 121.1(4) . . ?
C019 C00X P004 119.0(4) . . ?
C019 C00X C24 119.0(5) . . ?
C00F C00Y C00D 119.8(4) . . ?
C00J C00Y C00D 116.5(4) . . ?
C00J C00Y C00F 123.7(4) . . ?
C00A C00Z C00J 123.0(5) . . ?
C00A C00Z H00Z 118.5 . . ?
C00J C00Z H00Z 118.5 . . ?
C00R C010 H010 119.8 . . ?
C19 C010 C00R 120.4(5) . . ?
C19 C010 H010 119.8 . . ?
C00U C011 H011 119.8 . . ?
C00U C011 C10 120.4(5) . . ?
C10 C011 H011 119.8 . . ?
C00R C012 H012 119.7 . . ?
C15 C012 C00R 120.6(5) . . ?
C15 C012 H012 119.7 . . ?
C00W C3 N1 120.0(5) . . ?
C7 C3 N1 120.6(4) . . ?
C7 C3 C00W 119.5(5) . . ?
C00Q C4 H4 119.7 . . ?
C9 C4 C00Q 120.6(5) . . ?
C9 C4 H4 119.7 . . ?
C01K C16 P004 119.6(4) . . ?
C01K C16 C26 118.5(5) . . ?
C26 C16 P004 121.9(4) . . ?
C00X C24 H24 120.3 . . ?
C01Z C24 C00X 119.4(5) . . ?
C01Z C24 H24 120.3 . . ?
C00I C017 Br02 120.5(4) . . ?
C00P C017 Br02 122.8(4) . . ?
C00P C017 C00I 116.6(5) . . ?
C00O C5 H5 119.7 . . ?
C12 C5 C00O 120.5(5) . . ?
C12 C5 H5 119.7 . . ?
C00X C019 H019 119.6 . . ?
C01R C019 C00X 120.8(5) . . ?
C01R C019 H019 119.6 . . ?
C00V C01A H01A 119.5 . . ?
C00V C01A C01V 120.9(5) . . ?
C01V C01A H01A 119.5 . . ?
C22 C01B H01B 120.2 . . ?
C22 C01B C023 119.5(5) . . ?
C023 C01B H01B 120.2 . . ?
C00H C25 H25 119.7 . . ?
C28 C25 C00H 120.7(6) . . ?
C28 C25 H25 119.7 . . ?
C2 C6 H6 119.6 . . ?
C11 C6 C2 120.7(5) . . ?
C11 C6 H6 119.6 . . ?
C00K C22 H22 119.9 . . ?
C01B C22 C00K 120.1(6) . . ?
C01B C22 H22 119.9 . . ?
C21 C01F H01F 119.5 . . ?
C023 C01F C21 120.9(5) . . ?
C023 C01F H01F 119.5 . . ?
C00D C01G H01G 119.6 . . ?
C7 C01G C00D 120.9(5) . . ?
C7 C01G H01G 119.6 . . ?
C3 C7 C01G 120.1(5) . . ?
C3 C7 H7 119.9 . . ?
C01G C7 H7 119.9 . . ?
C01M C01I H01I 120.1 . . ?
C01M C01I C27 119.7(5) . . ?
C27 C01I H01I 120.1 . . ?
C00Q C8 H8 119.9 . . ?
C13 C8 C00Q 120.3(5) . . ?
C13 C8 H8 119.9 . . ?
C16 C01K H01K 119.3 . . ?
C16 C01K C01M 121.4(5) . . ?
C01M C01K H01K 119.3 . . ?
C012 C15 H15 119.9 . . ?
C18 C15 C012 120.1(5) . . ?
C18 C15 H15 119.9 . . ?
C01I C01M C01K 119.4(6) . . ?
C01I C01M H01M 120.3 . . ?
C01K C01M H01M 120.3 . . ?
C00S C23 H23 120.1 . . ?
C00S C23 C17 119.7(6) . . ?
C17 C23 H23 120.1 . . ?
C4 C9 H9 119.8 . . ?
C4 C9 C14 120.4(5) . . ?
C14 C9 H9 119.8 . . ?
C00V C01P H01P 119.8 . . ?
C024 C01P C00V 120.5(5) . . ?
C024 C01P H01P 119.8 . . ?
C019 C01R H01R 120.2 . . ?
C60 C01R C019 119.7(5) . . ?
C60 C01R H01R 120.2 . . ?
C23 C17 H17 120.1 . . ?
C10 C17 C23 119.7(6) . . ?
C10 C17 H17 120.1 . . ?
C15 C18 H18 120.2 . . ?
C15 C18 C19 119.6(5) . . ?
C19 C18 H18 120.2 . . ?
C011 C10 H10 119.6 . . ?
C17 C10 C011 120.8(5) . . ?
C17 C10 H10 119.6 . . ?
C01A C01V H01V 120.2 . . ?
C20 C01V C01A 119.6(6) . . ?
C20 C01V H01V 120.2 . . ?
C16 C26 H26 120.1 . . ?
C27 C26 C16 119.8(5) . . ?
C27 C26 H26 120.1 . . ?
C01I C27 H27 119.4 . . ?
C26 C27 C01I 121.1(5) . . ?
C26 C27 H27 119.4 . . ?
C6 C11 H11 120.2 . . ?
C6 C11 C12 119.7(5) . . ?
C12 C11 H11 120.2 . . ?
C24 C01Z H01Z 119.4 . . ?
C60 C01Z C24 121.2(5) . . ?
C60 C01Z H01Z 119.4 . . ?
C010 C19 C18 120.5(6) . . ?
C010 C19 H19 119.7 . . ?
C18 C19 H19 119.7 . . ?
C5 C12 C11 120.0(5) . . ?
C5 C12 H12 120.0 . . ?
C11 C12 H12 120.0 . . ?
C01V C20 H20 120.0 . . ?
C024 C20 C01V 120.0(5) . . ?
C024 C20 H20 120.0 . . ?
C01B C023 H023 119.9 . . ?
C01F C023 C01B 120.2(5) . . ?
C01F C023 H023 119.9 . . ?
C01P C024 H024 119.8 . . ?
C20 C024 C01P 120.4(6) . . ?
C20 C024 H024 119.8 . . ?
C8 C13 H13 119.8 . . ?
C14 C13 C8 120.5(5) . . ?
C14 C13 H13 119.8 . . ?
C25 C28 H28 120.1 . . ?
C29 C28 C25 119.9(6) . . ?
C29 C28 H28 120.1 . . ?
C9 C14 H14 120.3 . . ?
C13 C14 C9 119.5(5) . . ?
C13 C14 H14 120.3 . . ?
C00M C029 H029 119.7 . . ?
C29 C029 C00M 120.6(6) . . ?
C29 C029 H029 119.7 . . ?
C28 C29 H29 120.1 . . ?
C029 C29 C28 119.9(6) . . ?
C029 C29 H29 120.1 . . ?
Cl06 C02H H02A 109.3 . . ?
Cl06 C02H H02B 109.3 . . ?
H02A C02H H02B 108.0 . . ?
C02J C02H Cl06 111.5(8) . . ?
C02J C02H H02A 109.3 . . ?
C02J C02H H02B 109.3 . . ?
Cl07 C02J H02C 108.9 . . ?
Cl07 C02J H02D 108.9 . . ?
C02H C02J Cl07 113.6(8) . . ?
C02H C02J H02C 108.9 . . ?
C02H C02J H02D 108.9 . . ?
H02C C02J H02D 107.7 . . ?
C02R C02M H02M 118.9 . . ?
C02R C02M C03A 122.1(11) . . ?
C03A C02M H02M 118.9 . . ?
C02T C02P H02P 118.8 . . ?
C02T C02P C03A 122.4(10) . . ?
C03A C02P H02P 118.8 . . ?
C02M C02R H02R 119.4 . . ?
C02M C02R C02V 121.1(11) . . ?
C02V C02R H02R 119.4 . . ?
C02P C02T C02V 120.0(10) . . ?
C02R C02V C02T 117.9(10) . . ?
C02M C03A C51A 120.0(10) . . ?
C02P C03A C02M 116.4(9) . . ?
C02P C03A C51A 123.6(9) . . ?
C35 C30 P003 121.7(8) . . ?
C35 C30 C1 121.4(10) . . ?
C1 C30 P003 116.5(7) . . ?
C30 C35 H35 120.4 . . ?
C30 C35 C38 119.2(10) . . ?
C38 C35 H35 120.4 . . ?
C35 C38 H38 119.8 . . ?
C43 C38 C35 120.5(10) . . ?
C43 C38 H38 119.8 . . ?
C38 C43 H43 119.8 . . ?
C38 C43 C31 120.5(11) . . ?
C31 C43 H43 119.8 . . ?
C43 C31 H31 120.2 . . ?
C43 C31 C1 119.6(10) . . ?
C1 C31 H31 120.2 . . ?
C42 C36 P003 116.1(4) . . ?
C42 C36 C37 120.0 . . ?
C37 C36 P003 123.9(4) . . ?
C36 C42 H42 120.0 . . ?
C41 C42 C36 120.0 . . ?
C41 C42 H42 120.0 . . ?
C42 C41 H41 120.0 . . ?
C42 C41 C40 120.0 . . ?
C40 C41 H41 120.0 . . ?
C41 C40 H40 120.0 . . ?
C39 C40 C41 120.0 . . ?
C39 C40 H40 120.0 . . ?
C40 C39 H39 120.0 . . ?
C40 C39 C37 120.0 . . ?
C37 C39 H39 120.0 . . ?
C36 C37 H37 120.0 . . ?
C39 C37 C36 120.0 . . ?
C39 C37 H37 120.0 . . ?
C33 C32 H32 120.2 . . ?
C33 C32 C46 119.6(12) . . ?
C46 C32 H32 120.2 . . ?
C34 C44 H44 120.5 . . ?
C45 C44 H44 120.5 . . ?
C45 C44 C34 119.1(12) . . ?
C44 C34 H34 119.8 . . ?
C33 C34 C44 120.5(12) . . ?
C33 C34 H34 119.8 . . ?
C32 C33 P003 115.2(10) . . ?
C34 C33 P003 124.3(10) . . ?
C34 C33 C32 120.4(11) . . ?
C44 C45 H45 119.4 . . ?
C46 C45 C44 121.2(13) . . ?
C46 C45 H45 119.4 . . ?
C32 C46 H46 120.5 . . ?
C45 C46 C32 119.1(13) . . ?
C45 C46 H46 120.5 . . ?
C50 C47 C48 118.7(10) . . ?
C50 C47 C51B 121.8(10) . . ?
C48 C47 C51B 119.5(11) . . ?
C47 C50 H50 119.2 . . ?
C53 C50 C47 121.6(11) . . ?
C53 C50 H50 119.2 . . ?
C48 C49 H49 119.1 . . ?
C52 C49 H49 119.1 . . ?
C52 C49 C48 121.7(12) . . ?
C47 C48 H48 120.7 . . ?
C49 C48 C47 118.5(13) . . ?
C49 C48 H48 120.7 . . ?
Os01 C51B H51B 114.0 . . ?
C00A C51B Os01 61.4(5) . . ?
C00A C51B H51B 114.0 . . ?
C47 C51B Os01 122.4(9) . . ?
C47 C51B C00A 121.4(12) . . ?
C47 C51B H51B 114.0 . . ?
C49 C52 H52 120.4 . . ?
C49 C52 C53 119.1(11) . . ?
C53 C52 H52 120.4 . . ?
C50 C53 C52 120.2(12) . . ?
C50 C53 H53 119.9 . . ?
C52 C53 H53 119.9 . . ?
C56 C59 H59 120.2 . . ?
C56 C59 C54 119.7(10) . . ?
C54 C59 H59 120.2 . . ?
C59 C56 H56 119.9 . . ?
C57 C56 C59 120.1(11) . . ?
C57 C56 H56 119.9 . . ?
C56 C57 H57 119.7 . . ?
C56 C57 C58 120.6(11) . . ?
C58 C57 H57 119.7 . . ?
C57 C58 H58 118.6 . . ?
C1 C58 C57 122.8(10) . . ?
C1 C58 H58 118.6 . . ?
C59 C54 P003 119.6(9) . . ?
C59 C54 C1 122.3(9) . . ?
C1 C54 P003 117.9(8) . . ?
C30 C1 C31 117.6(8) . . ?
C30 C1 H1A 121.2 . . ?
C31 C1 H1A 121.2 . . ?
C58 C1 C54 114.4(8) . . ?
C58 C1 H1B 122.8 . . ?
C54 C1 H1B 122.8 . . ?
C85 C61 H61 120.2 . . ?
C63 C61 H61 120.2 . . ?
C63 C61 C85 119.6(12) . . ?
C61 C85 P003 118.5(10) . . ?
C61 C85 C60B 120.8(11) . . ?
C60B C85 P003 120.4(9) . . ?
C65 C62 H62 119.5 . . ?
C65 C62 C60B 121.1(13) . . ?
C60B C62 H62 119.5 . . ?
C62 C65 H65 119.6 . . ?
C63 C65 C62 120.8(11) . . ?
C63 C65 H65 119.6 . . ?
C61 C63 H63 119.4 . . ?
C65 C63 C61 121.1(11) . . ?
C65 C63 H63 119.4 . . ?
C64 C67 H67 120.4 . . ?
C68 C67 H67 120.4 . . ?
C68 C67 C64 119.3(11) . . ?
C67 C64 P003 121.6(10) . . ?
C60B C64 P003 117.8(10) . . ?
C60B C64 C67 120.6(11) . . ?
C85 C60B H60B 121.7 . . ?
C62 C60B C85 116.5(9) . . ?
C62 C60B H60B 121.7 . . ?
C64 C60B H60A 120.0 . . ?
C64 C60B C66 120.0(11) . . ?
C66 C60B H60A 120.0 . . ?
C60B C66 H66 120.7 . . ?
C55 C66 C60B 118.5(12) . . ?
C55 C66 H66 120.7 . . ?
C66 C55 H55 119.4 . . ?
C68 C55 C66 121.2(12) . . ?
C68 C55 H55 119.4 . . ?
C01R C60 C01Z 119.8(5) . . ?
C01R C60 H60 120.1 . . ?
C01Z C60 H60 120.1 . . ?
C67 C68 H68 119.9 . . ?
C55 C68 C67 120.2(12) . . ?
C55 C68 H68 119.9 . . ?
Os01 C51A H51A 115.1 . . ?
C00A C51A Os01 61.8(5) . . ?
C00A C51A C03A 119.4(10) . . ?
C00A C51A H51A 115.1 . . ?
C03A C51A Os01 119.9(8) . . ?
C03A C51A H51A 115.1 . . ?

loop_
_geom_bond_atom_site_label_1
_geom_bond_atom_site_label_2
_geom_bond_distance
_geom_bond_site_symmetry_2
_geom_bond_publ_flag
Os01 P004 2.4340(12) . ?
Os01 P005 2.4290(12) . ?
Os01 C00A 2.022(5) . ?
Os01 C00C 2.086(5) . ?
Os01 C00F 2.125(5) . ?
Os01 C00P 2.113(5) . ?
Os01 C51B 2.266(11) . ?
Os01 C51A 2.256(13) . ?
Br02 C017 1.924(5) . ?
P003 C00I 1.789(5) . ?
P003 C30 1.842(11) . ?
P003 C36 1.847(5) . ?
P003 C33 1.798(13) . ?
P003 C54 1.756(11) . ?
P003 C85 1.746(13) . ?
P003 C64 1.819(14) . ?
P004 C00H 1.838(5) . ?
P004 C00X 1.829(5) . ?
P004 C16 1.845(5) . ?
P005 C00R 1.836(5) . ?
P005 C00U 1.846(5) . ?
P005 C00V 1.840(5) . ?
Cl06 C02H 1.743(10) . ?
Cl07 C02J 1.725(11) . ?
N1 C00Q 1.413(7) . ?
N1 C2 1.411(7) . ?
N1 C3 1.432(6) . ?
C00A C00Z 1.337(7) . ?
C00A C51B 1.447(13) . ?
C00A C51A 1.434(14) . ?
C00C H00C 0.9300 . ?
C00C C00I 1.373(7) . ?
C00D C00L 1.369(7) . ?
C00D C00Y 1.507(6) . ?
C00D C01G 1.401(7) . ?
C21 C00J 1.492(7) . ?
C21 C00K 1.397(7) . ?
C21 C01F 1.395(7) . ?
C00F C00N 1.443(7) . ?
C00F C00Y 1.442(7) . ?
C00G H00G 0.9300 . ?
C00G C00N 1.366(7) . ?
C00G C00P 1.421(7) . ?
C00H C00M 1.396(8) . ?
C00H C25 1.395(8) . ?
C00I C017 1.449(7) . ?
C00J C00Y 1.403(7) . ?
C00J C00Z 1.437(7) . ?
C00K H00K 0.9300 . ?
C00K C22 1.383(8) . ?
C00L H00L 0.9300 . ?
C00L C00W 1.394(7) . ?
C00M H00M 0.9300 . ?
C00M C029 1.391(8) . ?
C00N H00N 0.9300 . ?
C00O H00O 0.9300 . ?
C00O C2 1.394(7) . ?
C00O C5 1.391(8) . ?
C00P C017 1.356(7) . ?
C00Q C4 1.395(7) . ?
C00Q C8 1.401(7) . ?
C00R C010 1.389(7) . ?
C00R C012 1.401(7) . ?
C00S H00S 0.9300 . ?
C00S C00U 1.401(8) . ?
C00S C23 1.384(8) . ?
C2 C6 1.397(7) . ?
C00U C011 1.394(7) . ?
C00V C01A 1.387(7) . ?
C00V C01P 1.402(7) . ?
C00W H00W 0.9300 . ?
C00W C3 1.388(7) . ?
C00X C24 1.400(7) . ?
C00X C019 1.396(7) . ?
C00Z H00Z 0.9300 . ?
C010 H010 0.9300 . ?
C010 C19 1.387(8) . ?
C011 H011 0.9300 . ?
C011 C10 1.395(8) . ?
C012 H012 0.9300 . ?
C012 C15 1.389(8) . ?
C3 C7 1.387(7) . ?
C4 H4 0.9300 . ?
C4 C9 1.383(8) . ?
C16 C01K 1.388(8) . ?
C16 C26 1.403(7) . ?
C24 H24 0.9300 . ?
C24 C01Z 1.387(8) . ?
C5 H5 0.9300 . ?
C5 C12 1.374(8) . ?
C019 H019 0.9300 . ?
C019 C01R 1.394(8) . ?
C01A H01A 0.9300 . ?
C01A C01V 1.397(8) . ?
C01B H01B 0.9300 . ?
C01B C22 1.372(9) . ?
C01B C023 1.393(9) . ?
C25 H25 0.9300 . ?
C25 C28 1.392(8) . ?
C6 H6 0.9300 . ?
C6 C11 1.388(8) . ?
C22 H22 0.9300 . ?
C01F H01F 0.9300 . ?
C01F C023 1.389(8) . ?
C01G H01G 0.9300 . ?
C01G C7 1.389(7) . ?
C7 H7 0.9300 . ?
C01I H01I 0.9300 . ?
C01I C01M 1.380(8) . ?
C01I C27 1.386(9) . ?
C8 H8 0.9300 . ?
C8 C13 1.394(8) . ?
C01K H01K 0.9300 . ?
C01K C01M 1.399(8) . ?
C15 H15 0.9300 . ?
C15 C18 1.382(9) . ?
C01M H01M 0.9300 . ?
C23 H23 0.9300 . ?
C23 C17 1.393(9) . ?
C9 H9 0.9300 . ?
C9 C14 1.396(8) . ?
C01P H01P 0.9300 . ?
C01P C024 1.388(8) . ?
C01R H01R 0.9300 . ?
C01R C60 1.379(8) . ?
C17 H17 0.9300 . ?
C17 C10 1.369(10) . ?
C18 H18 0.9300 . ?
C18 C19 1.387(9) . ?
C10 H10 0.9300 . ?
C01V H01V 0.9300 . ?
C01V C20 1.388(9) . ?
C26 H26 0.9300 . ?
C26 C27 1.384(8) . ?
C27 H27 0.9300 . ?
C11 H11 0.9300 . ?
C11 C12 1.392(8) . ?
C01Z H01Z 0.9300 . ?
C01Z C60 1.385(9) . ?
C19 H19 0.9300 . ?
C12 H12 0.9300 . ?
C20 H20 0.9300 . ?
C20 C024 1.377(9) . ?
C023 H023 0.9300 . ?
C024 H024 0.9300 . ?
C13 H13 0.9300 . ?
C13 C14 1.378(9) . ?
C28 H28 0.9300 . ?
C28 C29 1.389(10) . ?
C14 H14 0.9300 . ?
C029 H029 0.9300 . ?
C029 C29 1.372(10) . ?
C29 H29 0.9300 . ?
C02H H02A 0.9700 . ?
C02H H02B 0.9700 . ?
C02H C02J 1.472(14) . ?
C02J H02C 0.9700 . ?
C02J H02D 0.9700 . ?
C02M H02M 0.9300 . ?
C02M C02R 1.363(16) . ?
C02M C03A 1.405(15) . ?
C02P H02P 0.9300 . ?
C02P C02T 1.380(14) . ?
C02P C03A 1.388(14) . ?
C02R H02R 0.9300 . ?
C02R C02V 1.390(16) . ?
C02T C02V 1.408(15) . ?
C03A C51A 1.508(14) . ?
C30 C35 1.368(15) . ?
C30 C1 1.395(12) . ?
C35 H35 0.9300 . ?
C35 C38 1.400(15) . ?
C38 H38 0.9300 . ?
C38 C43 1.370(16) . ?
C43 H43 0.9300 . ?
C43 C31 1.378(17) . ?
C31 H31 0.9300 . ?
C31 C1 1.422(13) . ?
C36 C42 1.3900 . ?
C36 C37 1.3900 . ?
C42 H42 0.9300 . ?
C42 C41 1.3900 . ?
C41 H41 0.9300 . ?
C41 C40 1.3900 . ?
C40 H40 0.9300 . ?
C40 C39 1.3900 . ?
C39 H39 0.9300 . ?
C39 C37 1.3900 . ?
C37 H37 0.9300 . ?
C32 H32 0.9300 . ?
C32 C33 1.392(17) . ?
C32 C46 1.409(18) . ?
C44 H44 0.9300 . ?
C44 C34 1.402(16) . ?
C44 C45 1.380(19) . ?
C34 H34 0.9300 . ?
C34 C33 1.359(18) . ?
C45 H45 0.9300 . ?
C45 C46 1.373(19) . ?
C46 H46 0.9300 . ?
C47 C50 1.390(16) . ?
C47 C48 1.421(16) . ?
C47 C51B 1.436(17) . ?
C50 H50 0.9300 . ?
C50 C53 1.372(15) . ?
C49 H49 0.9300 . ?
C49 C48 1.394(17) . ?
C49 C52 1.383(19) . ?
C48 H48 0.9300 . ?
C51B H51B 0.9800 . ?
C52 H52 0.9300 . ?
C52 C53 1.393(18) . ?
C53 H53 0.9300 . ?
C59 H59 0.9300 . ?
C59 C56 1.389(16) . ?
C59 C54 1.420(16) . ?
C56 H56 0.9300 . ?
C56 C57 1.380(17) . ?
C57 H57 0.9300 . ?
C57 C58 1.428(19) . ?
C58 H58 0.9300 . ?
C58 C1 1.402(13) . ?
C54 C1 1.463(13) . ?
C1 H1B 0.9300 . ?
C1 H1A 0.9300 . ?
C61 H61 0.9300 . ?
C61 C85 1.398(18) . ?
C61 C63 1.370(16) . ?
C85 C60B 1.420(15) . ?
C62 H62 0.9300 . ?
C62 C65 1.39(2) . ?
C62 C60B 1.397(15) . ?
C65 H65 0.9300 . ?
C65 C63 1.337(18) . ?
C63 H63 0.9300 . ?
C67 H67 0.9300 . ?
C67 C64 1.404(19) . ?
C67 C68 1.400(16) . ?
C64 C60B 1.385(15) . ?
C60B H60B 0.9300 . ?
C60B H60A 0.9300 . ?
C60B C66 1.409(16) . ?
C66 H66 0.9300 . ?
C66 C55 1.41(2) . ?
C55 H55 0.9300 . ?
C55 C68 1.370(18) . ?
C60 H60 0.9300 . ?
C68 H68 0.9300 . ?
C51A H51A 0.9800 . ?

loop_
_geom_torsion_atom_site_label_1
_geom_torsion_atom_site_label_2
_geom_torsion_atom_site_label_3
_geom_torsion_atom_site_label_4
_geom_torsion
_geom_torsion_site_symmetry_1
_geom_torsion_site_symmetry_2
_geom_torsion_site_symmetry_3
_geom_torsion_site_symmetry_4
_geom_torsion_publ_flag
Os01 P004 C00H C00M 99.7(4) . . . . ?
Os01 P004 C00H C25 -78.1(4) . . . . ?
Os01 P004 C00X C24 149.8(4) . . . . ?
Os01 P004 C00X C019 -41.6(5) . . . . ?
Os01 P004 C16 C01K -51.2(4) . . . . ?
Os01 P004 C16 C26 127.5(4) . . . . ?
Os01 P005 C00R C010 -113.6(4) . . . . ?
Os01 P005 C00R C012 65.2(4) . . . . ?
Os01 P005 C00U C00S 69.4(4) . . . . ?
Os01 P005 C00U C011 -116.6(4) . . . . ?
Os01 P005 C00V C01A 38.7(5) . . . . ?
Os01 P005 C00V C01P -147.7(4) . . . . ?
Os01 C00A C00Z C00J -1.9(9) . . . . ?
Os01 C00A C51B C47 -112.4(10) . . . . ?
Os01 C00A C51A C03A 110.3(10) . . . . ?
Os01 C00C C00I P003 -179.4(2) . . . . ?
Os01 C00C C00I C017 0.5(6) . . . . ?
Os01 C00F C00N C00G -3.6(6) . . . . ?
Os01 C00F C00Y C00D 179.5(3) . . . . ?
Os01 C00F C00Y C00J -2.4(7) . . . . ?
Os01 C00P C017 Br02 -180.0(2) . . . . ?
Os01 C00P C017 C00I 1.8(6) . . . . ?
P003 C00I C017 Br02 0.1(6) . . . . ?
P003 C00I C017 C00P 178.4(4) . . . . ?
P003 C30 C35 C38 177.7(8) . . . . ?
P003 C30 C1 C31 175.3(8) . . . . ?
P003 C36 C42 C41 -179.5(5) . . . . ?
P003 C36 C37 C39 179.4(6) . . . . ?
P003 C54 C1 C58 -172.1(8) . . . . ?
P003 C85 C60B C62 171.5(10) . . . . ?
P003 C64 C60B C66 -175.4(11) . . . . ?
P004 C00H C00M C029 -177.0(4) . . . . ?
P004 C00H C25 C28 176.5(4) . . . . ?
P004 C00X C24 C01Z 170.1(4) . . . . ?
P004 C00X C019 C01R -168.8(4) . . . . ?
P004 C16 C01K C01M 179.4(4) . . . . ?
P004 C16 C26 C27 -179.5(4) . . . . ?
P005 C00R C010 C19 179.1(4) . . . . ?
P005 C00R C012 C15 178.8(4) . . . . ?
P005 C00U C011 C10 -175.1(4) . . . . ?
P005 C00V C01A C01V 173.9(4) . . . . ?
P005 C00V C01P C024 -175.9(4) . . . . ?
Cl06 C02H C02J Cl07 -69.3(10) . . . . ?
N1 C00Q C4 C9 -177.0(5) . . . . ?
N1 C00Q C8 C13 177.0(5) . . . . ?
N1 C2 C6 C11 -180.0(5) . . . . ?
N1 C3 C7 C01G 176.6(5) . . . . ?
C00C C00I C017 Br02 -179.7(3) . . . . ?
C00C C00I C017 C00P -1.5(7) . . . . ?
C00D C00L C00W C3 -0.1(8) . . . . ?
C00D C01G C7 C3 -0.2(8) . . . . ?
C21 C00J C00Y C00D -3.2(7) . . . . ?
C21 C00J C00Y C00F 178.6(4) . . . . ?
C21 C00J C00Z C00A -176.8(5) . . . . ?
C21 C00K C22 C01B -1.3(8) . . . . ?
C21 C01F C023 C01B -0.2(9) . . . . ?
C00G C00P C017 Br02 2.0(8) . . . . ?
C00G C00P C017 C00I -176.3(5) . . . . ?
C00H P004 C00X C24 24.9(5) . . . . ?
C00H P004 C00X C019 -166.5(4) . . . . ?
C00H P004 C16 C01K 74.0(4) . . . . ?
C00H P004 C16 C26 -107.3(4) . . . . ?
C00H C00M C029 C29 0.2(9) . . . . ?
C00H C25 C28 C29 1.1(9) . . . . ?
C00I P003 C30 C35 133.0(9) . . . . ?
C00I P003 C30 C1 -54.1(9) . . . . ?
C00I P003 C36 C42 73.9(5) . . . . ?
C00I P003 C36 C37 -105.5(5) . . . . ?
C00I P003 C33 C32 -72.8(9) . . . . ?
C00I P003 C33 C34 109.0(10) . . . . ?
C00I P003 C54 C59 -167.4(8) . . . . ?
C00I P003 C54 C1 6.9(11) . . . . ?
C00I P003 C85 C61 168.2(9) . . . . ?
C00I P003 C85 C60B -5.4(12) . . . . ?
C00I P003 C64 C67 -130.0(10) . . . . ?
C00I P003 C64 C60B 47.9(11) . . . . ?
C00J C21 C00K C22 176.7(5) . . . . ?
C00J C21 C01F C023 -175.8(5) . . . . ?
C00K C21 C00J C00Y 136.5(5) . . . . ?
C00K C21 C00J C00Z -45.2(6) . . . . ?
C00K C21 C01F C023 -1.1(8) . . . . ?
C00L C00D C00Y C00F 119.3(5) . . . . ?
C00L C00D C00Y C00J -59.0(6) . . . . ?
C00L C00D C01G C7 3.0(7) . . . . ?
C00L C00W C3 N1 -176.4(5) . . . . ?
C00L C00W C3 C7 2.9(8) . . . . ?
C00M C00H C25 C28 -1.4(8) . . . . ?
C00M C029 C29 C28 -0.5(10) . . . . ?
C00N C00F C00Y C00D -1.1(6) . . . . ?
C00N C00F C00Y C00J 177.0(4) . . . . ?
C00N C00G C00P Os01 0.3(6) . . . . ?
C00N C00G C00P C017 178.4(5) . . . . ?
C00O C2 C6 C11 -0.1(8) . . . . ?
C00O C5 C12 C11 1.1(9) . . . . ?
C00P C00G C00N C00F 2.2(7) . . . . ?
C00Q N1 C2 C00O 35.3(8) . . . . ?
C00Q N1 C2 C6 -144.8(5) . . . . ?
C00Q N1 C3 C00W 53.8(7) . . . . ?
C00Q N1 C3 C7 -125.5(5) . . . . ?
C00Q C4 C9 C14 -0.3(8) . . . . ?
C00Q C8 C13 C14 0.3(8) . . . . ?
C00R P005 C00U C00S -164.6(4) . . . . ?
C00R P005 C00U C011 9.4(5) . . . . ?
C00R P005 C00V C01A -88.1(4) . . . . ?
C00R P005 C00V C01P 85.4(4) . . . . ?
C00R C010 C19 C18 2.7(8) . . . . ?
C00R C012 C15 C18 1.4(8) . . . . ?
C00S C00U C011 C10 -1.1(8) . . . . ?
C00S C23 C17 C10 -0.7(9) . . . . ?
C2 N1 C00Q C4 -149.0(5) . . . . ?
C2 N1 C00Q C8 33.0(8) . . . . ?
C2 N1 C3 C00W -125.4(5) . . . . ?
C2 N1 C3 C7 55.3(7) . . . . ?
C2 C00O C5 C12 -1.1(8) . . . . ?
C2 C6 C11 C12 0.0(8) . . . . ?
C00U P005 C00R C010 119.3(4) . . . . ?
C00U P005 C00R C012 -61.9(4) . . . . ?
C00U P005 C00V C01A 166.1(4) . . . . ?
C00U P005 C00V C01P -20.3(5) . . . . ?
C00U C00S C23 C17 -1.4(9) . . . . ?
C00U C011 C10 C17 -1.0(9) . . . . ?
C00V P005 C00R C010 16.9(5) . . . . ?
C00V P005 C00R C012 -164.2(4) . . . . ?
C00V P005 C00U C00S -60.8(4) . . . . ?
C00V P005 C00U C011 113.2(5) . . . . ?
C00V C01A C01V C20 2.1(9) . . . . ?
C00V C01P C024 C20 1.9(8) . . . . ?
C00W C3 C7 C01G -2.7(8) . . . . ?
C00X P004 C00H C00M -131.0(4) . . . . ?
C00X P004 C00H C25 51.2(5) . . . . ?
C00X P004 C16 C01K 178.5(4) . . . . ?
C00X P004 C16 C26 -2.8(5) . . . . ?
C00X C24 C01Z C60 -2.2(9) . . . . ?
C00X C019 C01R C60 -0.9(9) . . . . ?
C00Y C00D C00L C00W 172.9(5) . . . . ?
C00Y C00D C01G C7 -172.7(5) . . . . ?
C00Y C00F C00N C00G 176.9(4) . . . . ?
C00Y C00J C00Z C00A 1.4(8) . . . . ?
C00Z C00A C51B Os01 -165.8(10) . . . . ?
C00Z C00A C51B C47 81.8(16) . . . . ?
C00Z C00A C51A Os01 165.1(10) . . . . ?
C00Z C00A C51A C03A -84.5(14) . . . . ?
C00Z C00J C00Y C00D 178.7(4) . . . . ?
C00Z C00J C00Y C00F 0.6(7) . . . . ?
C010 C00R C012 C15 -2.3(7) . . . . ?
C012 C00R C010 C19 0.2(8) . . . . ?
C012 C15 C18 C19 1.5(8) . . . . ?
C3 N1 C00Q C4 31.9(7) . . . . ?
C3 N1 C00Q C8 -146.1(5) . . . . ?
C3 N1 C2 C00O -145.6(5) . . . . ?
C3 N1 C2 C6 34.3(7) . . . . ?
C4 C00Q C8 C13 -1.1(8) . . . . ?
C4 C9 C14 C13 -0.5(9) . . . . ?
C16 P004 C00H C00M -28.3(5) . . . . ?
C16 P004 C00H C25 153.8(4) . . . . ?
C16 P004 C00X C24 -81.3(5) . . . . ?
C16 P004 C00X C019 87.3(4) . . . . ?
C16 C01K C01M C01I -0.4(8) . . . . ?
C16 C26 C27 C01I 0.7(9) . . . . ?
C24 C00X C019 C01R 0.0(8) . . . . ?
C24 C01Z C60 C01R 1.4(10) . . . . ?
C5 C00O C2 N1 -179.4(5) . . . . ?
C5 C00O C2 C6 0.6(8) . . . . ?
C019 C00X C24 C01Z 1.5(8) . . . . ?
C019 C01R C60 C01Z 0.2(9) . . . . ?
C01A C00V C01P C024 -2.2(8) . . . . ?
C01A C01V C20 C024 -2.5(9) . . . . ?
C25 C00H C00M C029 0.8(8) . . . . ?
C25 C28 C29 C029 -0.2(10) . . . . ?
C6 C11 C12 C5 -0.5(9) . . . . ?
C22 C01B C023 C01F 0.8(9) . . . . ?
C01F C21 C00J C00Y -48.9(7) . . . . ?
C01F C21 C00J C00Z 129.3(5) . . . . ?
C01F C21 C00K C22 1.9(7) . . . . ?
C01G C00D C00L C00W -2.8(7) . . . . ?
C01G C00D C00Y C00F -65.2(6) . . . . ?
C01G C00D C00Y C00J 116.6(5) . . . . ?
C8 C00Q C4 C9 1.1(8) . . . . ?
C8 C13 C14 C9 0.5(9) . . . . ?
C01K C16 C26 C27 -0.8(8) . . . . ?
C15 C18 C19 C010 -3.5(9) . . . . ?
C01M C01I C27 C26 -0.4(9) . . . . ?
C23 C00S C00U P005 176.7(4) . . . . ?
C23 C00S C00U C011 2.3(8) . . . . ?
C23 C17 C10 C011 1.9(10) . . . . ?
C01P C00V C01A C01V 0.2(8) . . . . ?
C01V C20 C024 C01P 0.5(9) . . . . ?
C26 C16 C01K C01M 0.7(8) . . . . ?
C27 C01I C01M C01K 0.2(9) . . . . ?
C023 C01B C22 C00K -0.1(9) . . . . ?
C02M C02R C02V C02T 1.9(16) . . . . ?
C02M C03A C51A Os01 -98.0(11) . . . . ?
C02M C03A C51A C00A -170.4(9) . . . . ?
C02P C02T C02V C02R -2.5(16) . . . . ?
C02P C03A C51A Os01 82.6(12) . . . . ?
C02P C03A C51A C00A 10.2(16) . . . . ?
C02R C02M C03A C02P -4.1(16) . . . . ?
C02R C02M C03A C51A 176.4(11) . . . . ?
C02T C02P C03A C02M 3.5(15) . . . . ?
C02T C02P C03A C51A -177.1(10) . . . . ?
C03A C02M C02R C02V 1.4(17) . . . . ?
C03A C02P C02T C02V -0.3(16) . . . . ?
C30 P003 C00I C00C 128.9(6) . . . . ?
C30 P003 C00I C017 -50.9(6) . . . . ?
C30 P003 C33 C32 173.4(8) . . . . ?
C30 P003 C33 C34 -4.8(12) . . . . ?
C30 P003 C85 C61 -70.3(12) . . . . ?
C30 P003 C85 C60B 116.1(10) . . . . ?
C30 C35 C38 C43 0.2(16) . . . . ?
C35 C30 C1 C31 -11.8(15) . . . . ?
C35 C38 C43 C31 1.6(17) . . . . ?
C38 C43 C31 C1 -8.4(18) . . . . ?
C43 C31 C1 C30 13.3(15) . . . . ?
C36 P003 C00I C00C -12.8(5) . . . . ?
C36 P003 C00I C017 167.4(4) . . . . ?
C36 P003 C54 C59 -46.9(10) . . . . ?
C36 P003 C54 C1 127.4(8) . . . . ?
C36 P003 C64 C67 112.6(11) . . . . ?
C36 P003 C64 C60B -69.6(10) . . . . ?
C36 C42 C41 C40 0.0 . . . . ?
C42 C36 C37 C39 0.0 . . . . ?
C42 C41 C40 C39 0.0 . . . . ?
C41 C40 C39 C37 0.0 . . . . ?
C40 C39 C37 C36 0.0 . . . . ?
C37 C36 C42 C41 0.0 . . . . ?
C44 C34 C33 P003 178.2(9) . . . . ?
C44 C34 C33 C32 0.1(18) . . . . ?
C44 C45 C46 C32 3.9(19) . . . . ?
C34 C44 C45 C46 -4.4(18) . . . . ?
C33 P003 C00I C00C 14.3(6) . . . . ?
C33 P003 C00I C017 -165.6(6) . . . . ?
C33 P003 C30 C35 -110.7(10) . . . . ?
C33 P003 C30 C1 62.2(9) . . . . ?
C33 P003 C85 C61 46.3(12) . . . . ?
C33 P003 C85 C60B -127.2(10) . . . . ?
C33 C32 C46 C45 -1.3(18) . . . . ?
C45 C44 C34 C33 2.4(18) . . . . ?
C46 C32 C33 P003 -178.9(9) . . . . ?
C46 C32 C33 C34 -0.6(18) . . . . ?
C47 C50 C53 C52 0.7(18) . . . . ?
C50 C47 C48 C49 4.8(16) . . . . ?
C50 C47 C51B Os01 -85.5(12) . . . . ?
C50 C47 C51B C00A -11.6(16) . . . . ?
C49 C52 C53 C50 1.7(18) . . . . ?
C48 C47 C50 C53 -4.0(16) . . . . ?
C48 C47 C51B Os01 94.5(12) . . . . ?
C48 C47 C51B C00A 168.4(9) . . . . ?
C48 C49 C52 C53 -0.8(19) . . . . ?
C51B C00A C00Z C00J 156.8(11) . . . . ?
C51B C47 C50 C53 176.0(11) . . . . ?
C51B C47 C48 C49 -175.2(11) . . . . ?
C52 C49 C48 C47 -2.5(18) . . . . ?
C59 C56 C57 C58 2.6(18) . . . . ?
C59 C54 C1 C58 2.1(15) . . . . ?
C56 C59 C54 P003 173.9(9) . . . . ?
C56 C59 C54 C1 -0.2(18) . . . . ?
C56 C57 C58 C1 -0.5(19) . . . . ?
C57 C58 C1 C54 -1.7(16) . . . . ?
C54 P003 C00I C00C 104.2(6) . . . . ?
C54 P003 C00I C017 -75.6(6) . . . . ?
C54 P003 C36 C42 -51.3(6) . . . . ?
C54 P003 C36 C37 129.2(5) . . . . ?
C54 P003 C64 C67 0.6(13) . . . . ?
C54 P003 C64 C60B 178.4(9) . . . . ?
C54 C59 C56 C57 -2.2(18) . . . . ?
C1 C30 C35 C38 5.2(17) . . . . ?
C61 C85 C60B C62 -1.9(17) . . . . ?
C85 P003 C00I C00C -106.0(7) . . . . ?
C85 P003 C00I C017 74.1(7) . . . . ?
C85 P003 C30 C35 5.7(12) . . . . ?
C85 P003 C30 C1 178.6(8) . . . . ?
C85 P003 C33 C32 53.2(10) . . . . ?
C85 P003 C33 C34 -125.0(11) . . . . ?
C85 C61 C63 C65 -0.2(19) . . . . ?
C62 C65 C63 C61 0(2) . . . . ?
C65 C62 C60B C85 1.3(18) . . . . ?
C63 C61 C85 P003 -172.2(10) . . . . ?
C63 C61 C85 C60B 1.3(18) . . . . ?
C67 C64 C60B C66 2.4(18) . . . . ?
C64 P003 C00I C00C -127.7(7) . . . . ?
C64 P003 C00I C017 52.5(7) . . . . ?
C64 P003 C36 C42 -169.7(6) . . . . ?
C64 P003 C36 C37 10.8(7) . . . . ?
C64 P003 C54 C59 66.6(12) . . . . ?
C64 P003 C54 C1 -119.0(9) . . . . ?
C64 C67 C68 C55 -2.5(19) . . . . ?
C64 C60B C66 C55 -4(2) . . . . ?
C60B C62 C65 C63 0(2) . . . . ?
C60B C66 C55 C68 3(2) . . . . ?
C66 C55 C68 C67 0(2) . . . . ?
C68 C67 C64 P003 178.8(10) . . . . ?
C68 C67 C64 C60B 1.0(18) . . . . ?
C51A C00A C00Z C00J -159.7(10) . . . . ?

loop_
_smtbx_masks_void_nr
_smtbx_masks_void_average_x
_smtbx_masks_void_average_y
_smtbx_masks_void_average_z
_smtbx_masks_void_volume
_smtbx_masks_void_count_electrons
_smtbx_masks_void_content
1 0.174 0.689 0.093 153.1 56.1 ?
2 0.174 0.311 0.593 153.1 56.2 ?
3 0.326 0.189 0.407 153.1 55.9 ?
4 0.326 0.811 0.907 153.1 56.1 ?
5 0.674 0.189 0.093 153.1 56.1 ?
6 0.674 -0.189 0.593 153.1 56.2 ?
7 0.826 0.311 0.907 153.1 56.1 ?
8 0.826 0.689 0.407 153.1 55.9 ?
